data_7133410
loop_
_publ_author_name
'Gao, Tu-Nan'
'Yang, Zhen'
'Goed, Jesse M. S.'
'Zuilhof, Han'
'Miloserdov, Fedor M.'

_publ_section_title
;
 Rim-differentiated pillar[5]arene-modified surfaces for rapid PFOA/PFOS
 detection.
;
_journal_issue 72
_journal_name_full 'Chemical communications (Cambridge, England)'
_journal_page_first 9789
_journal_page_last 9792
_journal_paper_doi 10.1039/d4cc02676d
_journal_volume 60
_journal_year 2024
_chemical_formula_moiety '2(C75 H100 N5 O10), 0.6(C3 H6 O), 4(C2 H6 O), 2(C H4 O), 10(Br), 10.4(H2 O)'
_chemical_formula_sum 'C161.8 H256.4 Br10 N10 O37'
_chemical_formula_weight 3732.85
_space_group_crystal_system monoclinic
_space_group_IT_number 14
_space_group_name_Hall '-P 2ybc'
_space_group_name_H-M_alt 'P 1 21/c 1'
_atom_sites_solution_hydrogens mixed
_atom_sites_solution_primary dual
_audit_creation_method SHELXL-2019/3
_audit_update_record
;
2024-05-29 deposited with the CCDC.	2024-07-25 downloaded from the CCDC.
;
_cell_angle_alpha 90
_cell_angle_beta 114.2663(7)
_cell_angle_gamma 90
_cell_formula_units_Z 2
_cell_length_a 26.50453(14)
_cell_length_b 14.53119(6)
_cell_length_c 25.82392(16)
_cell_measurement_reflns_used 109448
_cell_measurement_temperature 150(2)
_cell_measurement_theta_max 72.8630
_cell_measurement_theta_min 4.0080
_cell_volume 9067.12(10)
_computing_cell_refinement 'CrysAlisPro 1.171.43.104a (Rigaku OD, 2023)'
_computing_data_collection 'CrysAlisPro system (CCD 42.94a (release 21-06-2023))'
_computing_data_reduction 'CrysAlisPro 1.171.43.104a (Rigaku OD, 2023)'
_computing_molecular_graphics 'ORTEP3 for Windows - Farrugia, L. J. J. Appl. Crystallogr. 1997, 30, 565'
_computing_publication_material
;
 'WinGX publication routines, Farrugia, 
 L. J., J. Appl. Crystallogr., 1999, 32, 837-838
;
_computing_structure_refinement
;
 SHELXL-2018/3 (Sheldrick, 2018)
 Sheldrick GM (2008) Acta Crystallogr A64:112--122 and 
 C. B. H\"ubschle, G. M. Sheldrick and B. Dittrich
 ShelXle: a Qt graphical user interface for SHELXL
 J. Appl. Cryst., 44, (2011) 1281-1284.
;
_computing_structure_solution
; 
 SHELXT
 Sheldrick, G. M. (2008). Acta Cryst. A64, 112-122.
;
_diffrn_ambient_environment N~2~
_diffrn_ambient_temperature 150.00(10)
_diffrn_detector 'CCD plate'
_diffrn_detector_area_resol_mean 8.1150
_diffrn_detector_type EosS2
_diffrn_measured_fraction_theta_full 1.000
_diffrn_measured_fraction_theta_max 0.995
_diffrn_measurement_device 'four-circle diffractometer'
_diffrn_measurement_device_type 'SuperNova, Dual, Cu at home/near, EosS2'
_diffrn_measurement_method '\w scans'
_diffrn_radiation_monochromator mirror
_diffrn_radiation_probe x-ray
_diffrn_radiation_type 'Cu K\a'
_diffrn_radiation_wavelength 1.54184
_diffrn_reflns_av_R_equivalents 0.0449
_diffrn_reflns_av_unetI/netI 0.0163
_diffrn_reflns_Laue_measured_fraction_full 1.000
_diffrn_reflns_Laue_measured_fraction_max 0.995
_diffrn_reflns_limit_h_max 32
_diffrn_reflns_limit_h_min -32
_diffrn_reflns_limit_k_max 17
_diffrn_reflns_limit_k_min -17
_diffrn_reflns_limit_l_max 27
_diffrn_reflns_limit_l_min -32
_diffrn_reflns_number 211614
_diffrn_reflns_point_group_measured_fraction_full 1.000
_diffrn_reflns_point_group_measured_fraction_max 0.995
_diffrn_reflns_theta_full 67.684
_diffrn_reflns_theta_max 73.117
_diffrn_reflns_theta_min 3.574
_diffrn_source 'micro-focus sealed X-ray tube'
_diffrn_source_type 'SuperNova (Cu) X-ray Source'
_exptl_absorpt_coefficient_mu 3.214
_exptl_absorpt_correction_T_max 1.000
_exptl_absorpt_correction_T_min 0.118
_exptl_absorpt_correction_type gaussian
_exptl_absorpt_process_details
;
CrysAlisPro 1.171.43.104a (Rigaku Oxford Diffraction, 2023)
Numerical absorption correction based on gaussian integration over
a multifaceted crystal model
Empirical absorption correction using spherical harmonics,
implemented in SCALE3 ABSPACK scaling algorithm.
;
_exptl_crystal_colour colourless
_exptl_crystal_density_diffrn 1.367
_exptl_crystal_description plate
_exptl_crystal_F_000 3886
_exptl_crystal_size_max 0.768
_exptl_crystal_size_mid 0.426
_exptl_crystal_size_min 0.061
_refine_diff_density_max 1.158
_refine_diff_density_min -0.776
_refine_diff_density_rms 0.058
_refine_ls_extinction_method none
_refine_ls_goodness_of_fit_ref 1.032
_refine_ls_hydrogen_treatment mixed
_refine_ls_matrix_type full
_refine_ls_number_parameters 1294
_refine_ls_number_reflns 18049
_refine_ls_number_restraints 252
_refine_ls_restrained_S_all 1.053
_refine_ls_R_factor_all 0.0395
_refine_ls_R_factor_gt 0.0369
_refine_ls_shift/su_max 0.002
_refine_ls_shift/su_mean 0.000
_refine_ls_structure_factor_coef Fsqd
_refine_ls_weighting_details 'w=1/[\s^2^(Fo^2^)+(0.0478P)^2^+9.7309P] where P=(Fo^2^+2Fc^2^)/3'
_refine_ls_weighting_scheme calc
_refine_ls_wR_factor_gt 0.0972
_refine_ls_wR_factor_ref 0.0993
_reflns_Friedel_coverage 0.000
_reflns_number_gt 16803
_reflns_number_total 18049
_reflns_threshold_expression 'I > 2\s(I)'
_cod_data_source_file d4cc02676d2.cif
_cod_data_source_block rd-p5-2
_cod_depositor_comments 'Adding full bibliography for 7133410.cif.'
_cod_original_cell_volume 9067.12(9)
_cod_original_sg_symbol_H-M 'P 21/c'
_cod_original_formula_sum 'C161.80 H256.40 Br10 N10 O37'
_cod_database_code 7133410
_shelx_shelxl_version_number 2019/3
_shelx_space_group_comment
;
The symmetry employed for this shelxl refinement is uniquely defined
by the following loop, which should always be used as a source of
symmetry information in preference to the above space-group names.
They are only intended as comments.
;
_shelx_estimated_absorpt_t_min 0.192
_shelx_estimated_absorpt_t_max 0.828
_oxdiff_exptl_absorpt_empirical_full_min 0.675
_oxdiff_exptl_absorpt_empirical_full_max 2.308
_oxdiff_exptl_absorpt_empirical_details
;
Empirical correction (ABSPACK) includes:
- Absorption correction using spherical harmonics
- Frame scaling
;

loop_
_space_group_symop_operation_xyz
'x, y, z'
'-x, y+1/2, -z+1/2'
'-x, -y, -z'
'x, -y-1/2, z-1/2'

loop_
_atom_site_label
_atom_site_type_symbol
_atom_site_fract_x
_atom_site_fract_y
_atom_site_fract_z
_atom_site_U_iso_or_equiv
_atom_site_adp_type
_atom_site_occupancy
_atom_site_site_symmetry_order
_atom_site_calc_flag
_atom_site_refinement_flags_posn
_atom_site_refinement_flags_adp
_atom_site_refinement_flags_occupancy
_atom_site_disorder_assembly
_atom_site_disorder_group
Br1 Br 0.37019(2) 0.25816(2) 0.33952(2) 0.03267(6) Uani 1 1 d . . . . .
Br2 Br 0.44102(2) 0.94138(2) 0.59238(2) 0.04301(7) Uani 1 1 d . . . . .
Br3 Br 0.55529(2) 0.44042(3) 0.43886(2) 0.04765(12) Uani 0.8699(12) 1 d . . P A 1
Br3A Br 0.56542(12) 0.5264(3) 0.41264(14) 0.0889(15) Uani 0.1301(12) 1 d . . P A 2
Br4 Br 0.42121(9) 0.69201(4) 0.28983(12) 0.0474(4) Uani 0.850(9) 1 d . . P B 1
Br4A Br 0.5603(5) 0.3044(3) 0.6858(7) 0.0542(14) Uani 0.150(9) 1 d . . P B 2
Br5 Br 0.23941(6) 0.75566(10) 0.40622(6) 0.0355(6) Uani 0.81(3) 1 d . . P C 1
Br5A Br 0.2312(11) 0.7528(7) 0.4028(5) 0.072(2) Uani 0.19(3) 1 d . . P C 2
O1 O 0.87883(7) 0.91420(11) 0.35821(8) 0.0388(4) Uani 1 1 d . . . . .
O2 O 0.77628(6) 0.57674(10) 0.29220(6) 0.0319(3) Uani 1 1 d . . . . .
O3 O 0.97528(6) 0.63284(10) 0.45380(6) 0.0277(3) Uani 1 1 d . . . . .
O4 O 0.81623(6) 0.40029(11) 0.46844(6) 0.0316(3) Uani 1 1 d . . . . .
O5 O 0.96474(6) 0.60520(12) 0.63618(7) 0.0343(3) Uani 1 1 d . . . . .
O6 O 0.75331(6) 0.56371(11) 0.62545(7) 0.0310(3) Uani 1 1 d . . . . .
O7 O 0.87803(7) 0.87100(11) 0.68987(7) 0.0395(4) Uani 1 1 d . . . . .
O8 O 0.66455(6) 0.86249(11) 0.52275(8) 0.0402(4) Uani 1 1 d . . . . .
O9 O 0.83436(6) 1.02338(12) 0.51086(7) 0.0370(4) Uani 1 1 d . . . . .
N1 N 0.70490(9) 0.44127(13) 0.19523(8) 0.0334(4) Uani 1 1 d . . . . .
N2 N 0.69602(9) 0.31050(17) 0.42123(10) 0.0449(5) Uani 1 1 d . . . . .
N3 N 0.63783(7) 0.47006(11) 0.61018(7) 0.0244(3) Uani 1 1 d . . . . .
N4 N 0.53211(7) 0.81616(15) 0.48071(8) 0.0357(4) Uani 1 1 d . . . . .
N5 N 0.53299(8) 0.85670(14) 0.24430(9) 0.0374(4) Uani 1 1 d . . . . .
C1 C 0.76237(9) 0.91340(15) 0.31217(9) 0.0312(4) Uani 1 1 d . . . . .
H1A H 0.780993 0.965825 0.302815 0.037 Uiso 1 1 calc R U . . .
H1B H 0.725828 0.904926 0.280088 0.037 Uiso 1 1 calc R U . . .
C2 C 0.79668(9) 0.82724(14) 0.31872(8) 0.0260(4) Uani 1 1 d . . . . .
C3 C 0.85442(9) 0.82841(15) 0.34326(9) 0.0281(4) Uani 1 1 d . . . . .
C4 C 0.88455(9) 0.74748(14) 0.35179(9) 0.0272(4) Uani 1 1 d . . . . .
H4 H 0.923839 0.749888 0.368848 0.033 Uiso 1 1 calc R U . . .
C5 C 0.85824(8) 0.66319(14) 0.33583(8) 0.0241(4) Uani 1 1 d . . . . .
C6 C 0.80058(8) 0.66232(14) 0.30893(8) 0.0251(4) Uani 1 1 d . . . . .
C7 C 0.77032(9) 0.74322(14) 0.30065(8) 0.0263(4) Uani 1 1 d . . . . .
H7 H 0.731066 0.741031 0.282382 0.032 Uiso 1 1 calc R U . . .
C8 C 0.89160(9) 0.57473(14) 0.35153(8) 0.0257(4) Uani 1 1 d . . . . .
H8A H 0.873348 0.527081 0.322406 0.031 Uiso 1 1 calc R U . . .
H8B H 0.929116 0.585655 0.353233 0.031 Uiso 1 1 calc R U . . .
C9 C 0.89565(8) 0.54215(13) 0.40890(8) 0.0231(4) Uani 1 1 d . . . . .
C10 C 0.93697(8) 0.57436(13) 0.45953(8) 0.0225(4) Uani 1 1 d . . . . .
C11 C 0.93883(8) 0.54611(13) 0.51174(8) 0.0229(4) Uani 1 1 d . . . . .
H11 H 0.967987 0.567277 0.545652 0.027 Uiso 1 1 calc R U . . .
C12 C 0.89876(8) 0.48732(13) 0.51539(8) 0.0217(4) Uani 1 1 d . . . . .
C13 C 0.85671(8) 0.45722(14) 0.46471(9) 0.0244(4) Uani 1 1 d . . . . .
C14 C 0.85600(8) 0.48325(14) 0.41275(8) 0.0258(4) Uani 1 1 d . . . . .
H14 H 0.827640 0.460193 0.378858 0.031 Uiso 1 1 calc R U . . .
C15 C 0.90345(8) 0.45483(14) 0.57301(8) 0.0235(4) Uani 1 1 d . . . . .
H15A H 0.942924 0.443123 0.597558 0.028 Uiso 1 1 calc R U . . .
H15B H 0.883430 0.395722 0.568095 0.028 Uiso 1 1 calc R U . . .
C16 C 0.88074(8) 0.52216(13) 0.60297(8) 0.0213(4) Uani 1 1 d . . . . .
C17 C 0.91243(8) 0.59541(14) 0.63534(8) 0.0256(4) Uani 1 1 d . . . . .
C18 C 0.89152(8) 0.65404(14) 0.66409(8) 0.0258(4) Uani 1 1 d . . . . .
H18 H 0.914288 0.701887 0.686909 0.031 Uiso 1 1 calc R U . . .
C19 C 0.83788(8) 0.64417(13) 0.66018(8) 0.0231(4) Uani 1 1 d . . . . .
C20 C 0.80612(8) 0.57191(13) 0.62764(8) 0.0232(4) Uani 1 1 d . . . . .
C21 C 0.82760(8) 0.51114(13) 0.60008(8) 0.0239(4) Uani 1 1 d . . . . .
H21 H 0.805499 0.461301 0.578958 0.029 Uiso 1 1 calc R U . . .
C22 C 0.81431(9) 0.71512(14) 0.68724(8) 0.0260(4) Uani 1 1 d . . . . .
H22A H 0.784206 0.687362 0.695334 0.031 Uiso 1 1 calc R U . . .
H22B H 0.843552 0.736671 0.723528 0.031 Uiso 1 1 calc R U . . .
C23 C 0.79209(9) 0.79536(13) 0.64679(9) 0.0251(4) Uani 1 1 d . . . . .
C24 C 0.82496(9) 0.87034(14) 0.64726(9) 0.0277(4) Uani 1 1 d . . . . .
C25 C 0.80484(9) 0.93883(14) 0.60629(9) 0.0279(4) Uani 1 1 d . . . . .
H25 H 0.827849 0.989704 0.607626 0.033 Uiso 1 1 calc R U . . .
C26 C 0.75180(9) 0.93441(13) 0.56347(9) 0.0256(4) Uani 1 1 d . . . . .
C27 C 0.71825(8) 0.86062(14) 0.56386(9) 0.0286(4) Uani 1 1 d . . . . .
C28 C 0.73840(9) 0.79248(14) 0.60490(10) 0.0290(4) Uani 1 1 d . . . . .
H28 H 0.714965 0.742684 0.604365 0.035 Uiso 1 1 calc R U . . .
C29 C 0.73143(9) 1.00805(14) 0.51779(9) 0.0281(4) Uani 1 1 d . . . . .
H29A H 0.691493 1.018748 0.507055 0.034 Uiso 1 1 calc R U . . .
H29B H 0.751199 1.066300 0.533421 0.034 Uiso 1 1 calc R U . . .
C30 C 0.74009(9) 0.98239(13) 0.46519(9) 0.0262(4) Uani 1 1 d . . . . .
C31 C 0.79135(9) 0.98992(14) 0.46264(9) 0.0271(4) Uani 1 1 d . . . . .
C32 C 0.79778(9) 0.96852(15) 0.41355(9) 0.0308(4) Uani 1 1 d . . . . .
H32 H 0.833067 0.976052 0.412773 0.037 Uiso 1 1 calc R U . . .
C33 C 0.75390(9) 0.93623(14) 0.36524(9) 0.0284(4) Uani 1 1 d . . . . .
C34 C 0.70309(9) 0.92532(19) 0.36880(10) 0.0404(6) Uani 1 1 d . . . . .
C35 C 0.69635(9) 0.94976(18) 0.41743(11) 0.0380(5) Uani 1 1 d . . . . .
H35 H 0.660883 0.943976 0.418000 0.046 Uiso 1 1 calc R U . . .
C36 C 0.9372(10) 0.9139(17) 0.3951(10) 0.052(3) Uani 0.58(5) 1 d . . P D 1
H36A H 0.944485 0.875954 0.429235 0.062 Uiso 0.58(5) 1 calc R U P D 1
H36B H 0.958956 0.888846 0.374955 0.062 Uiso 0.58(5) 1 calc R U P D 1
C37 C 0.9519(6) 1.0087(13) 0.4108(11) 0.064(4) Uani 0.58(5) 1 d . . P D 1
C38 C 0.9642(6) 1.0845(12) 0.4229(13) 0.103(6) Uani 0.58(5) 1 d . . P D 1
H38 H 0.974366 1.146812 0.432854 0.124 Uiso 0.58(5) 1 calc R U P D 1
C36A C 0.9367(14) 0.918(2) 0.3771(16) 0.058(5) Uani 0.42(5) 1 d . . P D 2
H36C H 0.947620 0.893836 0.347371 0.070 Uiso 0.42(5) 1 calc R U P D 2
H36D H 0.954592 0.879698 0.411614 0.070 Uiso 0.42(5) 1 calc R U P D 2
C37A C 0.9548(8) 1.0151(14) 0.3901(14) 0.060(5) Uani 0.42(5) 1 d . . P D 2
C38A C 0.9688(8) 1.0915(13) 0.3988(16) 0.087(8) Uani 0.42(5) 1 d . . P D 2
H38A H 0.980234 1.153912 0.405918 0.105 Uiso 0.42(5) 1 calc R U P D 2
C39 C 0.71739(9) 0.57513(16) 0.26396(10) 0.0325(5) Uani 1 1 d . . . . .
H39A H 0.704872 0.614644 0.229724 0.039 Uiso 1 1 calc R U . . .
H39B H 0.700974 0.598905 0.289510 0.039 Uiso 1 1 calc R U . . .
C40 C 0.69906(9) 0.47701(16) 0.24725(9) 0.0316(5) Uani 1 1 d . . . . .
H40A H 0.720667 0.436522 0.279643 0.038 Uiso 1 1 calc R U . . .
H40B H 0.659705 0.471770 0.240887 0.038 Uiso 1 1 calc R U . . .
C41 C 0.76430(13) 0.4371(2) 0.20388(15) 0.0594(9) Uani 1 1 d . . . . .
H41A H 0.766972 0.406850 0.171174 0.089 Uiso 1 1 calc R U . . .
H41B H 0.785583 0.402000 0.238436 0.089 Uiso 1 1 calc R U . . .
H41C H 0.779229 0.499630 0.207701 0.089 Uiso 1 1 calc R U . . .
C42 C 0.67223(17) 0.4990(2) 0.14442(11) 0.0652(10) Uani 1 1 d . . . . .
H42A H 0.670697 0.468395 0.110001 0.098 Uiso 1 1 calc R U . . .
H42B H 0.690033 0.559271 0.148127 0.098 Uiso 1 1 calc R U . . .
H42C H 0.634591 0.507298 0.141886 0.098 Uiso 1 1 calc R U . . .
C43 C 0.68147(11) 0.34583(16) 0.18443(11) 0.0417(6) Uani 1 1 d . . . . .
H43A H 0.642400 0.347767 0.178081 0.063 Uiso 1 1 calc R U . . .
H43B H 0.702003 0.306875 0.217390 0.063 Uiso 1 1 calc R U . . .
H43C H 0.684675 0.320428 0.150756 0.063 Uiso 1 1 calc R U . . .
C44 C 1.01569(8) 0.67110(14) 0.50508(9) 0.0272(4) Uani 1 1 d . . . . .
H44A H 1.037469 0.621392 0.530764 0.033 Uiso 1 1 calc R U . . .
H44B H 0.997340 0.707353 0.524890 0.033 Uiso 1 1 calc R U . . .
C45 C 1.05189(9) 0.73032(15) 0.48958(10) 0.0322(5) Uani 1 1 d . . . . .
C46 C 1.08190(12) 0.77650(18) 0.47728(12) 0.0445(6) Uani 1 1 d . . . . .
H46 H 1.106066 0.813686 0.467377 0.053 Uiso 1 1 calc R U . . .
C47 C 0.79221(18) 0.3378(3) 0.42227(19) 0.0435(13) Uani 0.585(7) 1 d . . P E 1
H47A H 0.821639 0.301004 0.417853 0.052 Uiso 0.585(7) 1 calc R U P E 1
H47B H 0.772227 0.372406 0.386627 0.052 Uiso 0.585(7) 1 calc R U P E 1
C48 C 0.75263(19) 0.2749(4) 0.4335(2) 0.0394(11) Uani 0.585(7) 1 d . U P E 1
H48A H 0.748546 0.218192 0.410907 0.047 Uiso 0.585(7) 1 calc R U P E 1
H48B H 0.769986 0.256898 0.474081 0.047 Uiso 0.585(7) 1 calc R U P E 1
C50 C 0.6669(4) 0.3516(7) 0.3639(4) 0.0533(17) Uani 0.585(7) 1 d . U P E 1
H50A H 0.633048 0.382097 0.361485 0.080 Uiso 0.585(7) 1 calc R U P E 1
H50B H 0.657400 0.303013 0.335140 0.080 Uiso 0.585(7) 1 calc R U P E 1
H50C H 0.691126 0.396726 0.357356 0.080 Uiso 0.585(7) 1 calc R U P E 1
C51 C 0.7045(3) 0.3897(5) 0.4656(3) 0.0413(14) Uani 0.585(7) 1 d . U P E 1
H51A H 0.668451 0.415633 0.459936 0.062 Uiso 0.585(7) 1 calc R U P E 1
H51B H 0.727764 0.438035 0.460430 0.062 Uiso 0.585(7) 1 calc R U P E 1
H51C H 0.722516 0.364709 0.504193 0.062 Uiso 0.585(7) 1 calc R U P E 1
C47A C 0.7596(3) 0.4414(5) 0.4429(4) 0.063(3) Uani 0.415(7) 1 d . . P E 2
H47C H 0.761065 0.503934 0.458666 0.075 Uiso 0.415(7) 1 calc R U P E 2
H47D H 0.748028 0.447635 0.401385 0.075 Uiso 0.415(7) 1 calc R U P E 2
C51A C 0.7391(5) 0.2298(7) 0.4364(4) 0.068(3) Uani 0.415(7) 1 d . U P E 2
H51D H 0.722426 0.177249 0.411486 0.101 Uiso 0.415(7) 1 calc R U P E 2
H51E H 0.749773 0.211486 0.476073 0.101 Uiso 0.415(7) 1 calc R U P E 2
H51F H 0.771914 0.250416 0.431270 0.101 Uiso 0.415(7) 1 calc R U P E 2
C50A C 0.6697(11) 0.3193(16) 0.3565(10) 0.120(8) Uani 0.415(7) 1 d . U P E 2
H50D H 0.639056 0.363459 0.345079 0.179 Uiso 0.415(7) 1 calc R U P E 2
H50E H 0.655657 0.259214 0.339503 0.179 Uiso 0.415(7) 1 calc R U P E 2
H50F H 0.697498 0.341035 0.343443 0.179 Uiso 0.415(7) 1 calc R U P E 2
C48A C 0.7178(5) 0.3869(11) 0.4532(6) 0.065(4) Uani 0.415(7) 1 d . U P E 2
H48C H 0.734492 0.367473 0.493531 0.078 Uiso 0.415(7) 1 calc R U P E 2
H48D H 0.686698 0.428577 0.448564 0.078 Uiso 0.415(7) 1 calc R U P E 2
C49 C 0.65849(16) 0.2479(3) 0.43211(17) 0.0830(13) Uani 1 1 d . . . . .
H49A H 0.677474 0.220529 0.469907 0.124 Uiso 0.585(7) 1 calc R U P E 1
H49B H 0.625914 0.281973 0.430340 0.124 Uiso 0.585(7) 1 calc R U P E 1
H49C H 0.646848 0.199073 0.403384 0.124 Uiso 0.585(7) 1 calc R U P E 1
H49D H 0.647889 0.197856 0.404200 0.124 Uiso 0.415(7) 1 calc R U P E 2
H49E H 0.677036 0.222207 0.470429 0.124 Uiso 0.415(7) 1 calc R U P E 2
H49F H 0.625311 0.281511 0.429003 0.124 Uiso 0.415(7) 1 calc R U P E 2
C52 C 0.99984(10) 0.6721(2) 0.67402(13) 0.0494(7) Uani 1 1 d . . . . .
H52A H 1.005978 0.656945 0.713544 0.059 Uiso 1 1 calc R U . . .
H52B H 0.982372 0.733583 0.664645 0.059 Uiso 1 1 calc R U . . .
C53 C 1.05254(11) 0.6727(2) 0.66866(14) 0.0531(7) Uani 1 1 d . . . . .
C54 C 1.09538(12) 0.6780(3) 0.66579(17) 0.0735(11) Uani 1 1 d . . . . .
H54 H 1.130157 0.682260 0.663463 0.088 Uiso 1 1 calc R U . . .
C55 C 0.71467(8) 0.51323(15) 0.57858(9) 0.0289(4) Uani 1 1 d . . . . .
H55A H 0.723116 0.446653 0.584074 0.035 Uiso 1 1 calc R U . . .
H55B H 0.717350 0.532677 0.543052 0.035 Uiso 1 1 calc R U . . .
C56 C 0.65689(8) 0.53094(14) 0.57427(9) 0.0274(4) Uani 1 1 d . . . . .
H56A H 0.630631 0.523718 0.534049 0.033 Uiso 1 1 calc R U . . .
H56B H 0.654796 0.595765 0.585021 0.033 Uiso 1 1 calc R U . . .
C57 C 0.67368(9) 0.48234(17) 0.67194(9) 0.0335(5) Uani 1 1 d . . . . .
H57A H 0.711441 0.462316 0.679825 0.050 Uiso 1 1 calc R U . . .
H57B H 0.659036 0.445360 0.694396 0.050 Uiso 1 1 calc R U . . .
H57C H 0.674066 0.547386 0.682117 0.050 Uiso 1 1 calc R U . . .
C58 C 0.63683(10) 0.37069(14) 0.59421(11) 0.0339(5) Uani 1 1 d . . . . .
H58A H 0.614535 0.363510 0.553362 0.051 Uiso 1 1 calc R U . . .
H58B H 0.620625 0.333967 0.615358 0.051 Uiso 1 1 calc R U . . .
H58C H 0.674688 0.349618 0.603463 0.051 Uiso 1 1 calc R U . . .
C59 C 0.57967(8) 0.49835(15) 0.59857(10) 0.0303(4) Uani 1 1 d . . . . .
H59A H 0.556140 0.490881 0.558025 0.045 Uiso 1 1 calc R U . . .
H59B H 0.579359 0.562950 0.609338 0.045 Uiso 1 1 calc R U . . .
H59C H 0.565568 0.459690 0.620777 0.045 Uiso 1 1 calc R U . . .
C60 C 0.91265(12) 0.9436(2) 0.68762(14) 0.0574(8) Uani 1 1 d . . . . .
H60A H 0.896942 1.003412 0.691996 0.069 Uiso 1 1 calc R U . . .
H60B H 0.915127 0.943309 0.650395 0.069 Uiso 1 1 calc R U . . .
C61 C 0.96738(12) 0.9318(2) 0.73295(13) 0.0530(7) Uani 1 1 d . . . . .
C62 C 1.01254(14) 0.9279(3) 0.76868(14) 0.0658(9) Uani 1 1 d . . . . .
H62 H 1.049065 0.924743 0.797582 0.079 Uiso 1 1 calc R U . . .
C63 C 0.63416(9) 0.77827(16) 0.51181(11) 0.0344(5) Uani 1 1 d . . . . .
H63A H 0.628958 0.758398 0.545968 0.041 Uiso 1 1 calc R U . . .
H63B H 0.654248 0.729247 0.501439 0.041 Uiso 1 1 calc R U . . .
C64 C 0.57883(10) 0.79641(18) 0.46325(10) 0.0371(5) Uani 1 1 d . . . . .
H64A H 0.582781 0.849474 0.441161 0.045 Uiso 1 1 calc R U . . .
H64B H 0.568716 0.742179 0.437799 0.045 Uiso 1 1 calc R U . . .
C65 C 0.54736(10) 0.89219(18) 0.52325(11) 0.0398(5) Uani 1 1 d . . . . .
H65A H 0.558647 0.946320 0.507988 0.060 Uiso 1 1 calc R U . . .
H65B H 0.578064 0.872331 0.558333 0.060 Uiso 1 1 calc R U . . .
H65C H 0.515378 0.907873 0.531370 0.060 Uiso 1 1 calc R U . . .
C66 C 0.48298(10) 0.8447(2) 0.42794(12) 0.0531(7) Uani 1 1 d . . . . .
H66A H 0.491912 0.900995 0.412580 0.080 Uiso 1 1 calc R U . . .
H66B H 0.451266 0.856070 0.437327 0.080 Uiso 1 1 calc R U . . .
H66C H 0.473781 0.795504 0.399548 0.080 Uiso 1 1 calc R U . . .
C67 C 0.51687(12) 0.7322(2) 0.50478(13) 0.0544(8) Uani 1 1 d . . . . .
H67A H 0.508152 0.681684 0.477320 0.082 Uiso 1 1 calc R U . . .
H67B H 0.484488 0.745592 0.512692 0.082 Uiso 1 1 calc R U . . .
H67C H 0.548005 0.714400 0.540077 0.082 Uiso 1 1 calc R U . . .
C68 C 0.88874(10) 0.98952(19) 0.52276(12) 0.0433(6) Uani 1 1 d . . . . .
H68A H 0.915446 1.018270 0.558180 0.052 Uiso 1 1 calc R U . . .
H68B H 0.899198 1.007681 0.491542 0.052 Uiso 1 1 calc R U . . .
C69 C 0.89239(12) 0.8890(2) 0.52907(15) 0.0593(8) Uani 1 1 d . . . . .
C70 C 0.89537(17) 0.8081(3) 0.5347(2) 0.0945(15) Uani 1 1 d . . . . .
H70 H 0.897762 0.743125 0.539233 0.113 Uiso 1 1 calc R U . . .
O10 O 0.6597(3) 0.8770(5) 0.3251(3) 0.0363(13) Uani 0.587(7) 1 d . . P F 1
C71 C 0.61435(16) 0.8432(3) 0.33611(17) 0.0370(11) Uani 0.587(7) 1 d . . P F 1
H71A H 0.595530 0.895219 0.345577 0.044 Uiso 0.587(7) 1 calc R U P F 1
H71B H 0.628291 0.800786 0.368998 0.044 Uiso 0.587(7) 1 calc R U P F 1
C72 C 0.5728(3) 0.7921(6) 0.2834(4) 0.0305(13) Uani 0.587(7) 1 d . U P F 1
H72A H 0.593075 0.760429 0.263734 0.037 Uiso 0.587(7) 1 calc R U P F 1
H72B H 0.552907 0.744877 0.295408 0.037 Uiso 0.587(7) 1 calc R U P F 1
C73 C 0.5595(4) 0.9294(6) 0.2198(3) 0.0410(16) Uani 0.587(7) 1 d . U P F 1
H73A H 0.530761 0.958258 0.186434 0.061 Uiso 0.587(7) 1 calc R U P F 1
H73B H 0.586846 0.899720 0.208835 0.061 Uiso 0.587(7) 1 calc R U P F 1
H73C H 0.577818 0.976445 0.248674 0.061 Uiso 0.587(7) 1 calc R U P F 1
C75 C 0.4999(8) 0.7918(12) 0.1951(8) 0.047(3) Uani 0.587(7) 1 d . U P F 1
H75A H 0.473739 0.827707 0.163280 0.070 Uiso 0.587(7) 1 calc R U P F 1
H75B H 0.479437 0.747511 0.207820 0.070 Uiso 0.587(7) 1 calc R U P F 1
H75C H 0.525288 0.758664 0.182884 0.070 Uiso 0.587(7) 1 calc R U P F 1
O10A O 0.6607(4) 0.9080(7) 0.3157(5) 0.041(2) Uani 0.413(7) 1 d . . P F 2
C71A C 0.6148(2) 0.9715(4) 0.2929(3) 0.0397(17) Uani 0.413(7) 1 d . . P F 2
H71C H 0.627136 1.030644 0.283020 0.048 Uiso 0.413(7) 1 calc R U P F 2
H71D H 0.599337 0.983448 0.321212 0.048 Uiso 0.413(7) 1 calc R U P F 2
C72A C 0.5712(5) 0.9270(10) 0.2399(4) 0.040(2) Uani 0.413(7) 1 d . U P F 2
H72C H 0.548198 0.977333 0.215952 0.048 Uiso 0.413(7) 1 calc R U P F 2
H72D H 0.591007 0.898886 0.218691 0.048 Uiso 0.413(7) 1 calc R U P F 2
C73A C 0.5702(9) 0.7900(15) 0.2945(9) 0.089(7) Uani 0.413(7) 1 d . U P F 2
H73D H 0.546223 0.747637 0.303664 0.134 Uiso 0.413(7) 1 calc R U P F 2
H73E H 0.592040 0.826635 0.328143 0.134 Uiso 0.413(7) 1 calc R U P F 2
H73F H 0.595045 0.754699 0.282571 0.134 Uiso 0.413(7) 1 calc R U P F 2
C75A C 0.4992(9) 0.8116(18) 0.1903(12) 0.053(5) Uani 0.413(7) 1 d . U P F 2
H75D H 0.474421 0.856906 0.163965 0.079 Uiso 0.413(7) 1 calc R U P F 2
H75E H 0.477213 0.762531 0.196977 0.079 Uiso 0.413(7) 1 calc R U P F 2
H75F H 0.523397 0.785247 0.173918 0.079 Uiso 0.413(7) 1 calc R U P F 2
C74 C 0.49421(12) 0.9010(2) 0.26509(16) 0.0580(8) Uani 1 1 d . . . . .
H74A H 0.469456 0.942702 0.235893 0.087 Uiso 0.587(7) 1 calc R U P F 1
H74B H 0.472276 0.853476 0.273313 0.087 Uiso 0.587(7) 1 calc R U P F 1
H74C H 0.515340 0.935841 0.299770 0.087 Uiso 0.587(7) 1 calc R U P F 1
H74D H 0.515379 0.931956 0.301288 0.087 Uiso 0.413(7) 1 calc R U P F 2
H74E H 0.471342 0.946136 0.237117 0.087 Uiso 0.413(7) 1 calc R U P F 2
H74F H 0.470351 0.853926 0.270571 0.087 Uiso 0.413(7) 1 calc R U P F 2
O11 O 0.88293(9) 0.14774(14) 0.62215(9) 0.0512(5) Uani 1 1 d D . . . .
H11A H 0.8488(10) 0.169(3) 0.6139(19) 0.097(15) Uiso 1 1 d D . . . .
C81 C 0.91628(13) 0.2115(2) 0.66277(13) 0.0578(7) Uani 1 1 d . . . . .
H81A H 0.911616 0.203347 0.698608 0.069 Uiso 1 1 calc R U . . .
H81B H 0.904711 0.274885 0.648861 0.069 Uiso 1 1 calc R U . . .
C82 C 0.9740(2) 0.1983(4) 0.6732(2) 0.1018(15) Uani 1 1 d . . . . .
H82A H 0.997047 0.241123 0.702774 0.153 Uiso 1 1 calc R U . . .
H82B H 0.978822 0.209801 0.638174 0.153 Uiso 1 1 calc R U . . .
H82C H 0.984963 0.134905 0.685834 0.153 Uiso 1 1 calc R U . . .
O12 O 0.37572(9) 0.84136(17) 0.46344(9) 0.0558(5) Uani 1 1 d D . . . .
H12A H 0.3945(15) 0.867(3) 0.4980(11) 0.084 Uiso 1 1 d D U . . .
H12B H 0.3418(10) 0.823(3) 0.4584(18) 0.084 Uiso 1 1 d D U . . .
O13 O 0.42873(10) 0.07525(17) 0.31169(12) 0.0682(7) Uani 1 1 d . . . . .
H13A H 0.4586(18) 0.079(3) 0.3347(18) 0.075(13) Uiso 1 1 d . . . . .
H13B H 0.4156(17) 0.122(3) 0.3207(18) 0.081(13) Uiso 1 1 d . . . . .
O14 O 0.79607(11) 0.3416(2) 0.71939(11) 0.0740(7) Uani 1 1 d . . . . .
H14A H 0.7904(17) 0.316(3) 0.6871(19) 0.083(13) Uiso 1 1 d . . . . .
C83 C 0.84756(16) 0.3918(3) 0.73732(18) 0.0862(13) Uani 1 1 d . . . . .
H83A H 0.850101 0.421012 0.704275 0.129 Uiso 1 1 calc R U . . .
H83B H 0.878651 0.349222 0.754982 0.129 Uiso 1 1 calc R U . . .
H83C H 0.848854 0.439121 0.764865 0.129 Uiso 1 1 calc R U . . .
O15 O 0.38645(11) 0.4489(2) 0.69276(14) 0.0817(8) Uani 1 1 d D . . . .
H15C H 0.374(2) 0.449(4) 0.6551(8) 0.123 Uiso 1 1 d D U . . .
H15D H 0.4113(16) 0.409(3) 0.7018(19) 0.123 Uiso 1 1 d D U . . .
O16 O 0.7793(2) 0.2523(4) 0.8059(2) 0.0597(12) Uani 0.7 1 d D . P G 1
H16A H 0.790(2) 0.282(4) 0.783(2) 0.090 Uiso 0.7 1 d D U P H 1
H16B H 0.764(3) 0.294(3) 0.818(3) 0.090 Uiso 0.7 1 d D U P I 1
O16A O 0.7795(3) 0.1998(7) 0.8203(4) 0.0566(18) Uani 0.3 1 d . . P J 2
C91 C 0.7820(6) 0.2796(11) 0.8252(7) 0.046(3) Uani 0.3 1 d . . P J 2
C92 C 0.8313(4) 0.3192(7) 0.8664(4) 0.050(2) Uani 0.3 1 d . . P J 2
H92A H 0.822117 0.374922 0.882047 0.074 Uiso 0.3 1 calc R U P J 2
H92B H 0.856321 0.335027 0.848389 0.074 Uiso 0.3 1 calc R U P J 2
H92C H 0.849536 0.274857 0.897041 0.074 Uiso 0.3 1 calc R U P J 2
C93 C 0.7348(4) 0.3418(7) 0.7979(5) 0.055(2) Uani 0.3 1 d . . P J 2
H93A H 0.733639 0.386476 0.825860 0.083 Uiso 0.3 1 calc R U P J 2
H93B H 0.700448 0.306127 0.783019 0.083 Uiso 0.3 1 calc R U P J 2
H93C H 0.738963 0.374527 0.766703 0.083 Uiso 0.3 1 calc R U P J 2
O17 O 0.6934(2) 0.3639(3) 0.8193(2) 0.0687(13) Uani 0.5 1 d D . P K 3
H17A H 0.668(2) 0.403(5) 0.819(4) 0.103 Uiso 0.5 1 d D U P L 3
H17B H 0.670(3) 0.319(4) 0.798(4) 0.103 Uiso 0.5 1 d D U P M 3
O18 O 0.55283(14) 0.6213(2) 0.36568(14) 0.0743(8) Uani 0.8699(12) 1 d D . P A 1
H18A H 0.5223(14) 0.639(4) 0.3368(16) 0.112 Uiso 0.8699(12) 1 d D U P A 1
H18B H 0.536(2) 0.601(4) 0.3874(18) 0.112 Uiso 0.8699(12) 1 d D U P A 1
O18A O 0.3774(9) 0.6084(15) 0.1724(8) 0.074(5) Uani 0.1301(12) 1 d D . P A 2
H18C H 0.405552 0.581191 0.180917 0.111 Uiso 0.1301(12) 1 d DR U P A 2
H18D H 0.396852 0.615491 0.205417 0.111 Uiso 0.1301(12) 1 d DR U P A 2
O19 O 0.7031(4) 0.6288(7) 0.4682(5) 0.072(3) Uani 0.3 1 d D U P N 1
H19 H 0.684717 0.597197 0.439344 0.109 Uiso 0.3 1 calc R U P N 1
C94 C 0.7431(5) 0.6686(9) 0.4611(5) 0.058(3) Uani 0.3 1 d D U P N 1
H94A H 0.725647 0.717772 0.432907 0.069 Uiso 0.3 1 calc R U P N 1
H94B H 0.756990 0.622524 0.441892 0.069 Uiso 0.3 1 calc R U P N 1
C95 C 0.7919(6) 0.7098(11) 0.5040(7) 0.091(4) Uani 0.3 1 d D U P N 1
H95A H 0.824935 0.679034 0.504329 0.137 Uiso 0.3 1 calc R U P N 1
H95B H 0.790791 0.703158 0.541264 0.137 Uiso 0.3 1 calc R U P N 1
H95C H 0.793117 0.775285 0.495465 0.137 Uiso 0.3 1 calc R U P N 1
O19A O 0.6864(4) 0.6282(7) 0.4379(4) 0.058(2) Uani 0.3 1 d D U P O 2
H19A H 0.655722 0.605581 0.416544 0.086 Uiso 0.3 1 calc R U P O 2
C94A C 0.7008(7) 0.6961(13) 0.4091(7) 0.102(5) Uani 0.3 1 d D U P O 2
H94C H 0.701187 0.757751 0.425540 0.122 Uiso 0.3 1 calc R U P O 2
H94D H 0.675854 0.696744 0.368139 0.122 Uiso 0.3 1 calc R U P O 2
C95A C 0.7576(10) 0.6646(18) 0.4191(11) 0.125(7) Uani 0.3 1 d D U P O 2
H95D H 0.781305 0.718193 0.422777 0.187 Uiso 0.3 1 calc R U P O 2
H95E H 0.755938 0.626737 0.387004 0.187 Uiso 0.3 1 calc R U P O 2
H95F H 0.773008 0.628116 0.454077 0.187 Uiso 0.3 1 calc R U P O 2
O19B O 0.7716(5) 0.7010(8) 0.4621(5) 0.118(4) Uani 0.4 1 d D U P P 3
H19B H 0.799380 0.696975 0.454357 0.177 Uiso 0.4 1 calc R U P P 3
C94B C 0.7265(6) 0.6635(9) 0.4187(7) 0.114(6) Uani 0.4 1 d D U P P 3
H94E H 0.719145 0.703712 0.385408 0.137 Uiso 0.4 1 calc R U P P 3
H94F H 0.695032 0.672718 0.429477 0.137 Uiso 0.4 1 calc R U P P 3
C95B C 0.7211(6) 0.5711(8) 0.3976(5) 0.116(5) Uani 0.4 1 d D U P P 3
H95G H 0.691215 0.568391 0.359406 0.174 Uiso 0.4 1 calc R U P P 3
H95H H 0.712494 0.529912 0.422927 0.174 Uiso 0.4 1 calc R U P P 3
H95I H 0.755923 0.551941 0.396130 0.174 Uiso 0.4 1 calc R U P P 3

loop_
_atom_site_aniso_label
_atom_site_aniso_U_11
_atom_site_aniso_U_22
_atom_site_aniso_U_33
_atom_site_aniso_U_23
_atom_site_aniso_U_13
_atom_site_aniso_U_12
Br1 0.03588(12) 0.02753(11) 0.03359(12) -0.00342(8) 0.01327(10) -0.00025(8)
Br2 0.03729(13) 0.04285(15) 0.05013(16) 0.00194(11) 0.01923(11) 0.00153(10)
Br3 0.03064(16) 0.0730(2) 0.03464(17) 0.00225(14) 0.00872(12) 0.00093(14)
Br3A 0.0472(15) 0.140(4) 0.072(2) -0.049(2) 0.0165(13) -0.0091(17)
Br4 0.0646(6) 0.0359(2) 0.0557(8) -0.0037(2) 0.0388(6) -0.0072(2)
Br4A 0.065(3) 0.0504(14) 0.054(4) -0.0044(16) 0.032(3) -0.0117(14)
Br5 0.0355(10) 0.0335(4) 0.0368(6) -0.0009(4) 0.0142(5) 0.0050(3)
Br5A 0.107(5) 0.050(3) 0.071(4) 0.020(2) 0.048(3) 0.020(3)
O1 0.0356(8) 0.0254(8) 0.0528(10) -0.0048(7) 0.0156(8) -0.0054(6)
O2 0.0279(7) 0.0259(7) 0.0315(8) -0.0025(6) 0.0016(6) -0.0020(6)
O3 0.0265(7) 0.0301(7) 0.0253(7) 0.0034(6) 0.0095(6) -0.0045(6)
O4 0.0277(7) 0.0375(8) 0.0306(8) 0.0008(6) 0.0131(6) -0.0080(6)
O5 0.0241(7) 0.0425(9) 0.0370(8) -0.0159(7) 0.0133(6) -0.0081(6)
O6 0.0280(7) 0.0345(8) 0.0368(8) -0.0127(6) 0.0198(6) -0.0071(6)
O7 0.0395(9) 0.0313(8) 0.0349(8) 0.0024(7) 0.0023(7) -0.0104(7)
O8 0.0255(7) 0.0296(8) 0.0570(11) 0.0107(7) 0.0084(7) 0.0001(6)
O9 0.0317(8) 0.0448(9) 0.0336(8) -0.0136(7) 0.0126(7) -0.0095(7)
N1 0.0469(11) 0.0250(9) 0.0280(9) -0.0013(7) 0.0152(8) -0.0127(8)
N2 0.0338(10) 0.0536(13) 0.0492(13) 0.0147(10) 0.0190(9) -0.0021(9)
N3 0.0241(8) 0.0195(8) 0.0329(9) -0.0025(7) 0.0149(7) -0.0006(6)
N4 0.0236(9) 0.0446(11) 0.0337(10) 0.0069(8) 0.0067(8) -0.0053(8)
N5 0.0268(9) 0.0352(10) 0.0486(12) 0.0081(9) 0.0138(8) 0.0018(8)
C1 0.0361(11) 0.0307(11) 0.0252(10) 0.0020(8) 0.0108(9) 0.0064(9)
C2 0.0321(10) 0.0277(10) 0.0189(9) -0.0001(7) 0.0113(8) 0.0016(8)
C3 0.0329(10) 0.0252(10) 0.0269(10) -0.0019(8) 0.0130(8) -0.0034(8)
C4 0.0253(10) 0.0302(11) 0.0251(10) 0.0006(8) 0.0092(8) -0.0016(8)
C5 0.0290(10) 0.0263(10) 0.0173(9) 0.0014(7) 0.0097(7) 0.0014(8)
C6 0.0301(10) 0.0251(10) 0.0177(9) -0.0008(7) 0.0075(8) -0.0028(8)
C7 0.0255(10) 0.0316(11) 0.0195(9) 0.0001(8) 0.0068(8) 0.0008(8)
C8 0.0289(10) 0.0268(10) 0.0218(9) 0.0005(8) 0.0108(8) 0.0020(8)
C9 0.0250(9) 0.0223(9) 0.0224(9) 0.0014(7) 0.0101(8) 0.0045(7)
C10 0.0212(9) 0.0203(9) 0.0265(10) 0.0021(7) 0.0105(8) 0.0033(7)
C11 0.0216(9) 0.0229(9) 0.0230(9) 0.0002(7) 0.0080(7) 0.0025(7)
C12 0.0223(9) 0.0210(9) 0.0234(9) 0.0005(7) 0.0108(7) 0.0046(7)
C13 0.0210(9) 0.0241(9) 0.0289(10) -0.0001(8) 0.0111(8) -0.0002(7)
C14 0.0244(9) 0.0273(10) 0.0228(9) -0.0008(8) 0.0066(8) -0.0001(8)
C15 0.0250(9) 0.0231(9) 0.0235(9) 0.0011(7) 0.0109(8) 0.0041(7)
C16 0.0249(9) 0.0206(9) 0.0188(8) 0.0022(7) 0.0093(7) 0.0028(7)
C17 0.0235(9) 0.0287(10) 0.0240(9) 0.0005(8) 0.0093(8) -0.0005(8)
C18 0.0288(10) 0.0248(10) 0.0228(9) -0.0033(8) 0.0096(8) -0.0029(8)
C19 0.0292(10) 0.0209(9) 0.0207(9) 0.0026(7) 0.0119(8) 0.0019(7)
C20 0.0244(9) 0.0227(9) 0.0254(9) 0.0016(7) 0.0131(8) -0.0004(7)
C21 0.0283(10) 0.0206(9) 0.0246(9) -0.0008(7) 0.0127(8) -0.0017(7)
C22 0.0351(11) 0.0225(9) 0.0241(9) -0.0015(8) 0.0159(8) 0.0003(8)
C23 0.0323(10) 0.0207(9) 0.0274(10) -0.0020(8) 0.0176(8) 0.0019(8)
C24 0.0328(10) 0.0241(10) 0.0266(10) -0.0041(8) 0.0124(8) -0.0018(8)
C25 0.0347(11) 0.0210(9) 0.0305(10) -0.0032(8) 0.0160(9) -0.0033(8)
C26 0.0334(10) 0.0192(9) 0.0302(10) -0.0012(8) 0.0191(9) 0.0033(8)
C27 0.0249(10) 0.0251(10) 0.0369(11) -0.0004(8) 0.0139(9) 0.0030(8)
C28 0.0294(10) 0.0217(10) 0.0405(12) 0.0013(8) 0.0192(9) 0.0006(8)
C29 0.0339(11) 0.0204(9) 0.0333(11) -0.0004(8) 0.0172(9) 0.0033(8)
C30 0.0301(10) 0.0193(9) 0.0304(10) 0.0005(8) 0.0137(8) 0.0029(8)
C31 0.0291(10) 0.0240(10) 0.0280(10) -0.0026(8) 0.0113(8) -0.0038(8)
C32 0.0310(11) 0.0315(11) 0.0328(11) -0.0043(9) 0.0162(9) -0.0051(9)
C33 0.0313(10) 0.0257(10) 0.0270(10) -0.0008(8) 0.0108(8) 0.0048(8)
C34 0.0243(10) 0.0562(15) 0.0326(12) -0.0128(11) 0.0037(9) 0.0041(10)
C35 0.0240(10) 0.0491(14) 0.0410(13) -0.0100(11) 0.0132(9) 0.0015(9)
C36 0.032(3) 0.038(5) 0.079(9) -0.015(6) 0.016(6) -0.004(3)
C37 0.046(4) 0.052(5) 0.103(10) -0.027(6) 0.040(6) -0.016(3)
C38 0.076(6) 0.047(6) 0.202(16) -0.062(8) 0.073(9) -0.033(4)
C36A 0.039(5) 0.035(5) 0.089(15) -0.009(10) 0.014(10) -0.010(4)
C37A 0.032(5) 0.042(5) 0.095(13) -0.011(7) 0.014(6) -0.009(4)
C38A 0.038(6) 0.047(6) 0.147(18) -0.012(9) 0.008(7) -0.009(5)
C39 0.0287(10) 0.0347(12) 0.0298(11) -0.0045(9) 0.0075(9) -0.0044(9)
C40 0.0347(11) 0.0334(11) 0.0271(10) 0.0004(9) 0.0131(9) -0.0080(9)
C41 0.0615(18) 0.0662(19) 0.069(2) -0.0325(16) 0.0459(16) -0.0305(15)
C42 0.124(3) 0.0337(14) 0.0277(13) 0.0055(11) 0.0210(16) -0.0063(16)
C43 0.0531(15) 0.0258(11) 0.0430(13) -0.0035(10) 0.0164(11) -0.0145(10)
C44 0.0287(10) 0.0248(10) 0.0283(10) -0.0034(8) 0.0120(8) -0.0031(8)
C45 0.0350(11) 0.0249(10) 0.0374(12) -0.0022(9) 0.0156(10) -0.0015(9)
C46 0.0504(15) 0.0327(12) 0.0585(16) -0.0008(11) 0.0307(13) -0.0076(11)
C47 0.037(2) 0.057(3) 0.040(2) -0.019(2) 0.0198(18) -0.022(2)
C48 0.037(2) 0.040(3) 0.041(2) -0.004(2) 0.0157(18) -0.003(2)
C50 0.053(3) 0.070(4) 0.031(3) 0.012(3) 0.012(3) -0.006(3)
C51 0.043(3) 0.037(3) 0.043(3) -0.001(2) 0.016(2) -0.006(2)
C47A 0.029(3) 0.051(4) 0.102(6) 0.022(4) 0.021(4) -0.003(3)
C51A 0.089(7) 0.045(5) 0.070(5) 0.009(4) 0.033(5) 0.010(5)
C50A 0.115(12) 0.151(17) 0.069(10) 0.023(11) 0.014(8) -0.016(12)
C48A 0.051(6) 0.068(6) 0.068(7) 0.014(5) 0.017(4) -0.028(5)
C49 0.066(2) 0.100(3) 0.071(2) 0.014(2) 0.0165(18) -0.054(2)
C52 0.0334(12) 0.0590(17) 0.0557(16) -0.0325(14) 0.0181(11) -0.0145(12)
C53 0.0340(13) 0.0545(17) 0.0673(19) -0.0317(14) 0.0174(13) -0.0100(12)
C54 0.0346(15) 0.090(3) 0.094(3) -0.049(2) 0.0251(16) -0.0115(15)
C55 0.0285(10) 0.0280(10) 0.0347(11) -0.0081(9) 0.0176(9) -0.0061(8)
C56 0.0281(10) 0.0233(10) 0.0330(11) 0.0012(8) 0.0147(8) -0.0008(8)
C57 0.0308(11) 0.0391(12) 0.0315(11) 0.0009(9) 0.0136(9) -0.0010(9)
C58 0.0377(12) 0.0185(10) 0.0520(14) -0.0042(9) 0.0249(11) -0.0004(8)
C59 0.0237(10) 0.0274(10) 0.0426(12) -0.0059(9) 0.0165(9) -0.0006(8)
C60 0.0439(15) 0.0455(15) 0.0616(18) 0.0126(13) 0.0003(13) -0.0147(12)
C61 0.0494(16) 0.0443(15) 0.0518(16) -0.0017(12) 0.0071(13) -0.0088(12)
C62 0.0495(17) 0.070(2) 0.0539(18) -0.0046(16) -0.0024(14) -0.0018(15)
C63 0.0301(11) 0.0281(11) 0.0445(13) -0.0014(9) 0.0149(10) 0.0004(9)
C64 0.0364(12) 0.0401(13) 0.0345(12) -0.0062(10) 0.0143(10) -0.0035(10)
C65 0.0389(12) 0.0444(14) 0.0379(12) 0.0063(10) 0.0176(10) 0.0120(10)
C66 0.0258(11) 0.079(2) 0.0423(14) 0.0195(14) 0.0019(10) -0.0055(12)
C67 0.0386(14) 0.0586(17) 0.0565(17) 0.0177(14) 0.0100(12) -0.0172(12)
C68 0.0311(12) 0.0496(15) 0.0446(14) -0.0126(11) 0.0109(10) -0.0108(10)
C69 0.0388(14) 0.0556(19) 0.070(2) -0.0034(15) 0.0083(14) -0.0027(13)
C70 0.063(2) 0.059(2) 0.134(4) 0.006(2) 0.013(2) 0.0078(18)
O10 0.0289(18) 0.053(4) 0.025(2) -0.005(2) 0.0090(15) -0.013(3)
C71 0.032(2) 0.049(2) 0.027(2) 0.0061(17) 0.0099(16) -0.0082(17)
C72 0.031(3) 0.027(3) 0.024(3) -0.002(2) 0.001(2) 0.000(2)
C73 0.039(4) 0.041(3) 0.039(4) 0.017(3) 0.013(3) -0.005(3)
C75 0.046(5) 0.049(5) 0.043(6) 0.005(4) 0.017(4) -0.003(3)
O10A 0.021(3) 0.054(6) 0.041(5) -0.012(4) 0.008(3) 0.001(4)
C71A 0.037(3) 0.039(3) 0.040(3) 0.010(2) 0.012(3) 0.001(2)
C72A 0.034(5) 0.051(4) 0.036(5) 0.019(5) 0.018(4) 0.006(4)
C73A 0.092(10) 0.079(9) 0.063(11) 0.030(7) -0.002(7) 0.021(8)
C75A 0.025(5) 0.081(13) 0.038(5) 0.020(7) -0.002(4) -0.011(6)
C74 0.0438(15) 0.0541(17) 0.085(2) -0.0040(16) 0.0357(16) 0.0004(13)
O11 0.0510(11) 0.0412(10) 0.0632(12) 0.0000(9) 0.0252(10) -0.0009(9)
C81 0.0605(18) 0.0620(19) 0.0444(16) 0.0036(14) 0.0149(14) 0.0004(15)
C82 0.098(3) 0.129(4) 0.079(3) 0.003(3) 0.036(3) 0.002(3)
O12 0.0594(13) 0.0667(14) 0.0502(11) 0.0006(10) 0.0315(10) 0.0014(11)
O13 0.0450(12) 0.0557(14) 0.0881(18) -0.0281(13) 0.0113(12) 0.0083(10)
O14 0.0649(15) 0.102(2) 0.0578(14) -0.0135(14) 0.0275(12) -0.0041(14)
C83 0.070(2) 0.100(3) 0.079(3) 0.045(2) 0.021(2) 0.007(2)
O15 0.0522(14) 0.0769(18) 0.118(2) 0.0114(17) 0.0367(15) 0.0092(12)
O16 0.083(3) 0.048(3) 0.060(3) 0.001(2) 0.041(2) -0.001(2)
O16A 0.059(4) 0.052(5) 0.056(5) -0.007(4) 0.021(4) 0.008(4)
C91 0.049(6) 0.038(7) 0.062(9) -0.005(5) 0.034(6) -0.002(5)
C92 0.058(5) 0.055(6) 0.038(4) -0.006(4) 0.022(4) 0.005(4)
C93 0.053(6) 0.047(5) 0.062(6) -0.001(5) 0.020(5) 0.001(4)
O17 0.099(4) 0.046(2) 0.066(3) -0.001(2) 0.038(3) 0.002(2)
O18 0.096(2) 0.0613(17) 0.080(2) -0.0043(15) 0.0511(17) -0.0121(16)
O18A 0.087(13) 0.087(14) 0.070(12) -0.007(10) 0.055(11) 0.002(11)
O19 0.097(7) 0.063(5) 0.093(7) 0.023(6) 0.075(6) 0.016(5)
C94 0.057(6) 0.069(7) 0.049(6) 0.023(5) 0.024(5) 0.025(5)
C95 0.110(10) 0.077(9) 0.094(10) -0.003(8) 0.049(9) -0.009(8)
O19A 0.049(4) 0.056(5) 0.056(5) -0.009(4) 0.009(4) -0.013(3)
C94A 0.089(10) 0.117(13) 0.077(9) -0.001(9) 0.013(9) -0.053(9)
C95A 0.166(16) 0.135(17) 0.130(15) 0.016(13) 0.119(16) 0.010(14)
O19B 0.112(7) 0.123(8) 0.092(7) -0.022(6) 0.015(6) -0.059(6)
C94B 0.075(9) 0.090(8) 0.117(11) 0.029(7) -0.022(9) -0.027(7)
C95B 0.142(11) 0.097(8) 0.086(8) 0.008(6) 0.023(8) -0.042(8)

loop_
_atom_type_symbol
_atom_type_description
_atom_type_scat_dispersion_real
_atom_type_scat_dispersion_imag
_atom_type_scat_source
C C 0.0181 0.0091 'International Tables Vol C Tables 4.2.6.8 and 6.1.1.4'
H H 0.0000 0.0000 'International Tables Vol C Tables 4.2.6.8 and 6.1.1.4'
N N 0.0311 0.0180 'International Tables Vol C Tables 4.2.6.8 and 6.1.1.4'
O O 0.0492 0.0322 'International Tables Vol C Tables 4.2.6.8 and 6.1.1.4'
Br Br -0.6763 1.2805 'International Tables Vol C Tables 4.2.6.8 and 6.1.1.4'

loop_
_exptl_crystal_face_index_h
_exptl_crystal_face_index_k
_exptl_crystal_face_index_l
_exptl_crystal_face_perp_dist
5 8 -8 0.1937
4 -8 -8 0.2112
0 9 1 0.1914
-4 9 7 0.2302
-8 5 14 0.3220
0 -9 0 0.2342
-9 -2 16 0.3194
-16 1 1 0.0313
-15 1 -1 0.0309
16 -1 -1 0.0294
-4 -9 6 0.2765

loop_
_geom_angle_atom_site_label_1
_geom_angle_atom_site_label_2
_geom_angle_atom_site_label_3
_geom_angle
_geom_angle_site_symmetry_1
_geom_angle_site_symmetry_3
_geom_angle_publ_flag
C3 O1 C36A 116.8(14) . . ?
C3 O1 C36 115.6(10) . . ?
C6 O2 C39 116.43(16) . . ?
C10 O3 C44 116.41(15) . . ?
C13 O4 C47 114.5(2) . . ?
C13 O4 C47A 113.3(3) . . ?
C17 O5 C52 116.71(17) . . ?
C20 O6 C55 116.17(15) . . ?
C24 O7 C60 115.89(18) . . ?
C27 O8 C63 117.00(17) . . ?
C31 O9 C68 117.14(18) . . ?
C42 N1 C41 110.3(2) . . ?
C42 N1 C43 108.0(2) . . ?
C41 N1 C43 108.7(2) . . ?
C42 N1 C40 110.7(2) . . ?
C41 N1 C40 111.59(19) . . ?
C43 N1 C40 107.36(18) . . ?
C48A N2 C49 123.0(5) . . ?
C49 N2 C50 109.1(4) . . ?
C49 N2 C48 116.6(3) . . ?
C50 N2 C48 114.6(5) . . ?
C48A N2 C50A 118.9(10) . . ?
C49 N2 C50A 102.8(10) . . ?
C48A N2 C51A 111.9(7) . . ?
C49 N2 C51A 88.2(5) . . ?
C50A N2 C51A 107.1(10) . . ?
C49 N2 C51 102.7(4) . . ?
C50 N2 C51 107.0(5) . . ?
C48 N2 C51 105.6(3) . . ?
C57 N3 C58 109.90(17) . . ?
C57 N3 C59 109.31(16) . . ?
C58 N3 C59 107.95(16) . . ?
C57 N3 C56 111.03(16) . . ?
C58 N3 C56 111.57(16) . . ?
C59 N3 C56 106.97(16) . . ?
C65 N4 C67 109.6(2) . . ?
C65 N4 C66 109.5(2) . . ?
C67 N4 C66 108.63(19) . . ?
C65 N4 C64 110.70(18) . . ?
C67 N4 C64 111.3(2) . . ?
C66 N4 C64 107.02(19) . . ?
C75A N5 C72A 114.0(12) . . ?
C72 N5 C74 116.0(4) . . ?
C75A N5 C74 107.1(11) . . ?
C72A N5 C74 109.0(6) . . ?
C72 N5 C75 100.4(8) . . ?
C74 N5 C75 108.6(7) . . ?
C72 N5 C73 113.7(5) . . ?
C74 N5 C73 110.6(4) . . ?
C75 N5 C73 106.5(8) . . ?
C75A N5 C73A 115.7(13) . . ?
C72A N5 C73A 105.6(9) . . ?
C74 N5 C73A 104.9(8) . . ?
C33 C1 C2 112.67(17) . . ?
C33 C1 H1A 109.1 . . ?
C2 C1 H1A 109.1 . . ?
C33 C1 H1B 109.1 . . ?
C2 C1 H1B 109.1 . . ?
H1A C1 H1B 107.8 . . ?
C7 C2 C3 118.02(19) . . ?
C7 C2 C1 119.52(19) . . ?
C3 C2 C1 122.45(19) . . ?
O1 C3 C4 123.12(19) . . ?
O1 C3 C2 115.93(19) . . ?
C4 C3 C2 120.95(19) . . ?
C5 C4 C3 121.03(19) . . ?
C5 C4 H4 119.5 . . ?
C3 C4 H4 119.5 . . ?
C4 C5 C6 118.07(19) . . ?
C4 C5 C8 120.16(18) . . ?
C6 C5 C8 121.61(18) . . ?
O2 C6 C7 123.13(18) . . ?
O2 C6 C5 115.92(18) . . ?
C7 C6 C5 120.94(19) . . ?
C2 C7 C6 120.88(19) . . ?
C2 C7 H7 119.6 . . ?
C6 C7 H7 119.6 . . ?
C9 C8 C5 108.96(16) . . ?
C9 C8 H8A 109.9 . . ?
C5 C8 H8A 109.9 . . ?
C9 C8 H8B 109.9 . . ?
C5 C8 H8B 109.9 . . ?
H8A C8 H8B 108.3 . . ?
C14 C9 C10 117.67(18) . . ?
C14 C9 C8 120.66(18) . . ?
C10 C9 C8 121.55(18) . . ?
O3 C10 C11 123.52(18) . . ?
O3 C10 C9 115.79(17) . . ?
C11 C10 C9 120.68(18) . . ?
C10 C11 C12 121.42(18) . . ?
C10 C11 H11 119.3 . . ?
C12 C11 H11 119.3 . . ?
C13 C12 C11 117.72(18) . . ?
C13 C12 C15 122.30(18) . . ?
C11 C12 C15 119.91(17) . . ?
C14 C13 O4 121.72(18) . . ?
C14 C13 C12 120.65(18) . . ?
O4 C13 C12 117.63(18) . . ?
C13 C14 C9 121.81(18) . . ?
C13 C14 H14 119.1 . . ?
C9 C14 H14 119.1 . . ?
C12 C15 C16 114.19(16) . . ?
C12 C15 H15A 108.7 . . ?
C16 C15 H15A 108.7 . . ?
C12 C15 H15B 108.7 . . ?
C16 C15 H15B 108.7 . . ?
H15A C15 H15B 107.6 . . ?
C21 C16 C17 117.78(18) . . ?
C21 C16 C15 120.30(17) . . ?
C17 C16 C15 121.90(17) . . ?
O5 C17 C18 123.12(18) . . ?
O5 C17 C16 116.01(18) . . ?
C18 C17 C16 120.87(18) . . ?
C17 C18 C19 121.29(19) . . ?
C17 C18 H18 119.4 . . ?
C19 C18 H18 119.4 . . ?
C18 C19 C20 117.93(18) . . ?
C18 C19 C22 119.92(18) . . ?
C20 C19 C22 121.99(18) . . ?
O6 C20 C19 116.16(17) . . ?
O6 C20 C21 122.92(18) . . ?
C19 C20 C21 120.91(18) . . ?
C16 C21 C20 121.16(18) . . ?
C16 C21 H21 119.4 . . ?
C20 C21 H21 119.4 . . ?
C23 C22 C19 108.84(16) . . ?
C23 C22 H22A 109.9 . . ?
C19 C22 H22A 109.9 . . ?
C23 C22 H22B 109.9 . . ?
C19 C22 H22B 109.9 . . ?
H22A C22 H22B 108.3 . . ?
C28 C23 C24 117.86(19) . . ?
C28 C23 C22 119.83(18) . . ?
C24 C23 C22 122.15(19) . . ?
O7 C24 C25 123.16(19) . . ?
O7 C24 C23 116.11(19) . . ?
C25 C24 C23 120.7(2) . . ?
C26 C25 C24 121.33(19) . . ?
C26 C25 H25 119.3 . . ?
C24 C25 H25 119.3 . . ?
C25 C26 C27 118.01(19) . . ?
C25 C26 C29 120.47(19) . . ?
C27 C26 C29 121.53(19) . . ?
O8 C27 C28 123.54(19) . . ?
O8 C27 C26 115.93(19) . . ?
C28 C27 C26 120.5(2) . . ?
C27 C28 C23 121.53(19) . . ?
C27 C28 H28 119.2 . . ?
C23 C28 H28 119.2 . . ?
C30 C29 C26 112.76(16) . . ?
C30 C29 H29A 109.0 . . ?
C26 C29 H29A 109.0 . . ?
C30 C29 H29B 109.0 . . ?
C26 C29 H29B 109.0 . . ?
H29A C29 H29B 107.8 . . ?
C35 C30 C31 117.5(2) . . ?
C35 C30 C29 120.24(19) . . ?
C31 C30 C29 122.28(19) . . ?
C32 C31 O9 122.48(19) . . ?
C32 C31 C30 121.11(19) . . ?
O9 C31 C30 116.36(19) . . ?
C31 C32 C33 121.7(2) . . ?
C31 C32 H32 119.2 . . ?
C33 C32 H32 119.2 . . ?
C32 C33 C34 116.9(2) . . ?
C32 C33 C1 120.3(2) . . ?
C34 C33 C1 122.7(2) . . ?
C35 C34 O10A 126.0(5) . . ?
C35 C34 C33 121.2(2) . . ?
O10A C34 C33 111.4(5) . . ?
C35 C34 O10 118.8(4) . . ?
C33 C34 O10 119.5(4) . . ?
C30 C35 C34 121.5(2) . . ?
C30 C35 H35 119.2 . . ?
C34 C35 H35 119.2 . . ?
C37 C36 O1 105.9(16) . . ?
C37 C36 H36A 110.6 . . ?
O1 C36 H36A 110.6 . . ?
C37 C36 H36B 110.6 . . ?
O1 C36 H36B 110.6 . . ?
H36A C36 H36B 108.7 . . ?
C38 C37 C36 178.9(14) . . ?
C37 C38 H38 180.0 . . ?
O1 C36A C37A 109(2) . . ?
O1 C36A H36C 109.9 . . ?
C37A C36A H36C 109.9 . . ?
O1 C36A H36D 109.9 . . ?
C37A C36A H36D 109.9 . . ?
H36C C36A H36D 108.3 . . ?
C38A C37A C36A 178(2) . . ?
C37A C38A H38A 180.0 . . ?
O2 C39 C40 108.51(18) . . ?
O2 C39 H39A 110.0 . . ?
C40 C39 H39A 110.0 . . ?
O2 C39 H39B 110.0 . . ?
C40 C39 H39B 110.0 . . ?
H39A C39 H39B 108.4 . . ?
N1 C40 C39 116.18(18) . . ?
N1 C40 H40A 108.2 . . ?
C39 C40 H40A 108.2 . . ?
N1 C40 H40B 108.2 . . ?
C39 C40 H40B 108.2 . . ?
H40A C40 H40B 107.4 . . ?
N1 C41 H41A 109.5 . . ?
N1 C41 H41B 109.5 . . ?
H41A C41 H41B 109.5 . . ?
N1 C41 H41C 109.5 . . ?
H41A C41 H41C 109.5 . . ?
H41B C41 H41C 109.5 . . ?
N1 C42 H42A 109.5 . . ?
N1 C42 H42B 109.5 . . ?
H42A C42 H42B 109.5 . . ?
N1 C42 H42C 109.5 . . ?
H42A C42 H42C 109.5 . . ?
H42B C42 H42C 109.5 . . ?
N1 C43 H43A 109.5 . . ?
N1 C43 H43B 109.5 . . ?
H43A C43 H43B 109.5 . . ?
N1 C43 H43C 109.5 . . ?
H43A C43 H43C 109.5 . . ?
H43B C43 H43C 109.5 . . ?
O3 C44 C45 107.53(17) . . ?
O3 C44 H44A 110.2 . . ?
C45 C44 H44A 110.2 . . ?
O3 C44 H44B 110.2 . . ?
C45 C44 H44B 110.2 . . ?
H44A C44 H44B 108.5 . . ?
C46 C45 C44 178.5(3) . . ?
C45 C46 H46 180.0 . . ?
O4 C47 C48 109.4(3) . . ?
O4 C47 H47A 109.8 . . ?
C48 C47 H47A 109.8 . . ?
O4 C47 H47B 109.8 . . ?
C48 C47 H47B 109.8 . . ?
H47A C47 H47B 108.2 . . ?
N2 C48 C47 117.8(4) . . ?
N2 C48 H48A 107.8 . . ?
C47 C48 H48A 107.8 . . ?
N2 C48 H48B 107.8 . . ?
C47 C48 H48B 107.8 . . ?
H48A C48 H48B 107.2 . . ?
N2 C50 H50A 109.5 . . ?
N2 C50 H50B 109.5 . . ?
H50A C50 H50B 109.5 . . ?
N2 C50 H50C 109.5 . . ?
H50A C50 H50C 109.5 . . ?
H50B C50 H50C 109.5 . . ?
N2 C51 H51A 109.5 . . ?
N2 C51 H51B 109.5 . . ?
H51A C51 H51B 109.5 . . ?
N2 C51 H51C 109.5 . . ?
H51A C51 H51C 109.5 . . ?
H51B C51 H51C 109.5 . . ?
C48A C47A O4 113.5(8) . . ?
C48A C47A H47C 108.9 . . ?
O4 C47A H47C 108.9 . . ?
C48A C47A H47D 108.9 . . ?
O4 C47A H47D 108.9 . . ?
H47C C47A H47D 107.7 . . ?
N2 C51A H51D 109.5 . . ?
N2 C51A H51E 109.5 . . ?
H51D C51A H51E 109.5 . . ?
N2 C51A H51F 109.5 . . ?
H51D C51A H51F 109.5 . . ?
H51E C51A H51F 109.5 . . ?
N2 C50A H50D 109.5 . . ?
N2 C50A H50E 109.5 . . ?
H50D C50A H50E 109.5 . . ?
N2 C50A H50F 109.5 . . ?
H50D C50A H50F 109.5 . . ?
H50E C50A H50F 109.5 . . ?
N2 C48A C47A 119.4(11) . . ?
N2 C48A H48C 107.5 . . ?
C47A C48A H48C 107.5 . . ?
N2 C48A H48D 107.5 . . ?
C47A C48A H48D 107.5 . . ?
H48C C48A H48D 107.0 . . ?
N2 C49 H49A 109.5 . . ?
N2 C49 H49B 109.5 . . ?
H49A C49 H49B 109.5 . . ?
N2 C49 H49C 109.5 . . ?
H49A C49 H49C 109.5 . . ?
H49B C49 H49C 109.5 . . ?
N2 C49 H49D 109.5 . . ?
N2 C49 H49E 109.5 . . ?
H49D C49 H49E 109.5 . . ?
N2 C49 H49F 109.5 . . ?
H49D C49 H49F 109.5 . . ?
H49E C49 H49F 109.5 . . ?
O5 C52 C53 108.7(2) . . ?
O5 C52 H52A 109.9 . . ?
C53 C52 H52A 109.9 . . ?
O5 C52 H52B 109.9 . . ?
C53 C52 H52B 109.9 . . ?
H52A C52 H52B 108.3 . . ?
C54 C53 C52 176.2(3) . . ?
C53 C54 H54 180.0 . . ?
O6 C55 C56 109.11(16) . . ?
O6 C55 H55A 109.9 . . ?
C56 C55 H55A 109.9 . . ?
O6 C55 H55B 109.9 . . ?
C56 C55 H55B 109.9 . . ?
H55A C55 H55B 108.3 . . ?
C55 C56 N3 116.07(17) . . ?
C55 C56 H56A 108.3 . . ?
N3 C56 H56A 108.3 . . ?
C55 C56 H56B 108.3 . . ?
N3 C56 H56B 108.3 . . ?
H56A C56 H56B 107.4 . . ?
N3 C57 H57A 109.5 . . ?
N3 C57 H57B 109.5 . . ?
H57A C57 H57B 109.5 . . ?
N3 C57 H57C 109.5 . . ?
H57A C57 H57C 109.5 . . ?
H57B C57 H57C 109.5 . . ?
N3 C58 H58A 109.5 . . ?
N3 C58 H58B 109.5 . . ?
H58A C58 H58B 109.5 . . ?
N3 C58 H58C 109.5 . . ?
H58A C58 H58C 109.5 . . ?
H58B C58 H58C 109.5 . . ?
N3 C59 H59A 109.5 . . ?
N3 C59 H59B 109.5 . . ?
H59A C59 H59B 109.5 . . ?
N3 C59 H59C 109.5 . . ?
H59A C59 H59C 109.5 . . ?
H59B C59 H59C 109.5 . . ?
O7 C60 C61 109.2(2) . . ?
O7 C60 H60A 109.8 . . ?
C61 C60 H60A 109.8 . . ?
O7 C60 H60B 109.8 . . ?
C61 C60 H60B 109.8 . . ?
H60A C60 H60B 108.3 . . ?
C62 C61 C60 175.5(4) . . ?
C61 C62 H62 180.0 . . ?
O8 C63 C64 106.91(19) . . ?
O8 C63 H63A 110.3 . . ?
C64 C63 H63A 110.3 . . ?
O8 C63 H63B 110.3 . . ?
C64 C63 H63B 110.3 . . ?
H63A C63 H63B 108.6 . . ?
N4 C64 C63 114.9(2) . . ?
N4 C64 H64A 108.5 . . ?
C63 C64 H64A 108.5 . . ?
N4 C64 H64B 108.5 . . ?
C63 C64 H64B 108.5 . . ?
H64A C64 H64B 107.5 . . ?
N4 C65 H65A 109.5 . . ?
N4 C65 H65B 109.5 . . ?
H65A C65 H65B 109.5 . . ?
N4 C65 H65C 109.5 . . ?
H65A C65 H65C 109.5 . . ?
H65B C65 H65C 109.5 . . ?
N4 C66 H66A 109.5 . . ?
N4 C66 H66B 109.5 . . ?
H66A C66 H66B 109.5 . . ?
N4 C66 H66C 109.5 . . ?
H66A C66 H66C 109.5 . . ?
H66B C66 H66C 109.5 . . ?
N4 C67 H67A 109.5 . . ?
N4 C67 H67B 109.5 . . ?
H67A C67 H67B 109.5 . . ?
N4 C67 H67C 109.5 . . ?
H67A C67 H67C 109.5 . . ?
H67B C67 H67C 109.5 . . ?
O9 C68 C69 112.4(2) . . ?
O9 C68 H68A 109.1 . . ?
C69 C68 H68A 109.1 . . ?
O9 C68 H68B 109.1 . . ?
C69 C68 H68B 109.1 . . ?
H68A C68 H68B 107.9 . . ?
C70 C69 C68 179.3(5) . . ?
C69 C70 H70 180.0 . . ?
C34 O10 C71 119.0(6) . . ?
O10 C71 C72 110.1(5) . . ?
O10 C71 H71A 109.6 . . ?
C72 C71 H71A 109.6 . . ?
O10 C71 H71B 109.6 . . ?
C72 C71 H71B 109.6 . . ?
H71A C71 H71B 108.2 . . ?
N5 C72 C71 110.5(5) . . ?
N5 C72 H72A 109.6 . . ?
C71 C72 H72A 109.6 . . ?
N5 C72 H72B 109.6 . . ?
C71 C72 H72B 109.6 . . ?
H72A C72 H72B 108.1 . . ?
N5 C73 H73A 109.5 . . ?
N5 C73 H73B 109.5 . . ?
H73A C73 H73B 109.5 . . ?
N5 C73 H73C 109.5 . . ?
H73A C73 H73C 109.5 . . ?
H73B C73 H73C 109.5 . . ?
N5 C75 H75A 109.5 . . ?
N5 C75 H75B 109.5 . . ?
H75A C75 H75B 109.5 . . ?
N5 C75 H75C 109.5 . . ?
H75A C75 H75C 109.5 . . ?
H75B C75 H75C 109.5 . . ?
C34 O10A C71A 119.3(8) . . ?
O10A C71A C72A 107.2(8) . . ?
O10A C71A H71C 110.3 . . ?
C72A C71A H71C 110.3 . . ?
O10A C71A H71D 110.3 . . ?
C72A C71A H71D 110.3 . . ?
H71C C71A H71D 108.5 . . ?
N5 C72A C71A 121.1(7) . . ?
N5 C72A H72C 107.1 . . ?
C71A C72A H72C 107.1 . . ?
N5 C72A H72D 107.1 . . ?
C71A C72A H72D 107.1 . . ?
H72C C72A H72D 106.8 . . ?
N5 C73A H73D 109.5 . . ?
N5 C73A H73E 109.5 . . ?
H73D C73A H73E 109.5 . . ?
N5 C73A H73F 109.5 . . ?
H73D C73A H73F 109.5 . . ?
H73E C73A H73F 109.5 . . ?
N5 C75A H75D 109.5 . . ?
N5 C75A H75E 109.5 . . ?
H75D C75A H75E 109.5 . . ?
N5 C75A H75F 109.5 . . ?
H75D C75A H75F 109.5 . . ?
H75E C75A H75F 109.5 . . ?
N5 C74 H74A 109.5 . . ?
N5 C74 H74B 109.5 . . ?
H74A C74 H74B 109.5 . . ?
N5 C74 H74C 109.5 . . ?
H74A C74 H74C 109.5 . . ?
H74B C74 H74C 109.5 . . ?
N5 C74 H74D 109.5 . . ?
N5 C74 H74E 109.5 . . ?
H74D C74 H74E 109.5 . . ?
N5 C74 H74F 109.5 . . ?
H74D C74 H74F 109.5 . . ?
H74E C74 H74F 109.5 . . ?
C81 O11 H11A 103(3) . . ?
O11 C81 C82 110.0(3) . . ?
O11 C81 H81A 109.7 . . ?
C82 C81 H81A 109.7 . . ?
O11 C81 H81B 109.7 . . ?
C82 C81 H81B 109.7 . . ?
H81A C81 H81B 108.2 . . ?
C81 C82 H82A 109.5 . . ?
C81 C82 H82B 109.5 . . ?
H82A C82 H82B 109.5 . . ?
C81 C82 H82C 109.5 . . ?
H82A C82 H82C 109.5 . . ?
H82B C82 H82C 109.5 . . ?
H12A O12 H12B 112(4) . . ?
H13A O13 H13B 98(4) . . ?
C83 O14 H14A 107(3) . . ?
O14 C83 H83A 109.5 . . ?
O14 C83 H83B 109.5 . . ?
H83A C83 H83B 109.5 . . ?
O14 C83 H83C 109.5 . . ?
H83A C83 H83C 109.5 . . ?
H83B C83 H83C 109.5 . . ?
H15C O15 H15D 102(3) . . ?
H16A O16 H16B 103(3) . . ?
O16A C91 C92 118.4(14) . . ?
O16A C91 C93 124.2(13) . . ?
C92 C91 C93 116.7(12) . . ?
C91 C92 H92A 109.5 . . ?
C91 C92 H92B 109.5 . . ?
H92A C92 H92B 109.5 . . ?
C91 C92 H92C 109.5 . . ?
H92A C92 H92C 109.5 . . ?
H92B C92 H92C 109.5 . . ?
C91 C93 H93A 109.5 . . ?
C91 C93 H93B 109.5 . . ?
H93A C93 H93B 109.5 . . ?
C91 C93 H93C 109.5 . . ?
H93A C93 H93C 109.5 . . ?
H93B C93 H93C 109.5 . . ?
H17A O17 H17B 98(3) . . ?
H18A O18 H18B 97(2) . . ?
H18C O18A H18D 69.4 . . ?
C94 O19 H19 109.5 . . ?
O19 C94 C95 127.6(12) . . ?
O19 C94 H94A 105.4 . . ?
C95 C94 H94A 105.4 . . ?
O19 C94 H94B 105.4 . . ?
C95 C94 H94B 105.4 . . ?
H94A C94 H94B 106.0 . . ?
C94 C95 H95A 109.5 . . ?
C94 C95 H95B 109.5 . . ?
H95A C95 H95B 109.5 . . ?
C94 C95 H95C 109.5 . . ?
H95A C95 H95C 109.5 . . ?
H95B C95 H95C 109.5 . . ?
C94A O19A H19A 109.5 . . ?
O19A C94A C95A 99.8(13) . . ?
O19A C94A H94C 111.8 . . ?
C95A C94A H94C 111.8 . . ?
O19A C94A H94D 111.8 . . ?
C95A C94A H94D 111.8 . . ?
H94C C94A H94D 109.5 . . ?
C94A C95A H95D 109.5 . . ?
C94A C95A H95E 109.5 . . ?
H95D C95A H95E 109.5 . . ?
C94A C95A H95F 109.5 . . ?
H95D C95A H95F 109.5 . . ?
H95E C95A H95F 109.5 . . ?
C94B O19B H19B 109.5 . . ?
O19B C94B C95B 126.8(13) . . ?
O19B C94B H94E 105.6 . . ?
C95B C94B H94E 105.6 . . ?
O19B C94B H94F 105.6 . . ?
C95B C94B H94F 105.6 . . ?
H94E C94B H94F 106.1 . . ?
C94B C95B H95G 109.5 . . ?
C94B C95B H95H 109.5 . . ?
H95G C95B H95H 109.5 . . ?
C94B C95B H95I 109.5 . . ?
H95G C95B H95I 109.5 . . ?
H95H C95B H95I 109.5 . . ?

loop_
_geom_bond_atom_site_label_1
_geom_bond_atom_site_label_2
_geom_bond_distance
_geom_bond_site_symmetry_2
_geom_bond_publ_flag
O1 C3 1.384(3) . ?
O1 C36A 1.41(3) . ?
O1 C36 1.45(2) . ?
O2 C6 1.385(2) . ?
O2 C39 1.426(3) . ?
O3 C10 1.378(2) . ?
O3 C44 1.430(2) . ?
O4 C13 1.389(2) . ?
O4 C47 1.424(4) . ?
O4 C47A 1.493(7) . ?
O5 C17 1.385(2) . ?
O5 C52 1.420(3) . ?
O6 C20 1.383(2) . ?
O6 C55 1.426(2) . ?
O7 C24 1.385(3) . ?
O7 C60 1.415(3) . ?
O8 C27 1.383(3) . ?
O8 C63 1.428(3) . ?
O9 C31 1.386(3) . ?
O9 C68 1.432(3) . ?
N1 C42 1.497(3) . ?
N1 C41 1.498(4) . ?
N1 C43 1.498(3) . ?
N1 C40 1.506(3) . ?
N2 C48A 1.363(15) . ?
N2 C49 1.458(3) . ?
N2 C50 1.484(10) . ?
N2 C48 1.493(5) . ?
N2 C50A 1.53(2) . ?
N2 C51A 1.569(9) . ?
N2 C51 1.574(8) . ?
N3 C57 1.494(3) . ?
N3 C58 1.499(3) . ?
N3 C59 1.502(2) . ?
N3 C56 1.511(3) . ?
N4 C65 1.492(3) . ?
N4 C67 1.498(3) . ?
N4 C66 1.505(3) . ?
N4 C64 1.509(3) . ?
N5 C72 1.463(10) . ?
N5 C75A 1.47(3) . ?
N5 C72A 1.475(14) . ?
N5 C74 1.487(3) . ?
N5 C75 1.535(18) . ?
N5 C73 1.541(9) . ?
N5 C73A 1.59(2) . ?
C1 C33 1.514(3) . ?
C1 C2 1.515(3) . ?
C1 H1A 0.9900 . ?
C1 H1B 0.9900 . ?
C2 C7 1.389(3) . ?
C2 C3 1.395(3) . ?
C3 C4 1.387(3) . ?
C4 C5 1.386(3) . ?
C4 H4 0.9500 . ?
C5 C6 1.395(3) . ?
C5 C8 1.518(3) . ?
C6 C7 1.389(3) . ?
C7 H7 0.9500 . ?
C8 C9 1.517(3) . ?
C8 H8A 0.9900 . ?
C8 H8B 0.9900 . ?
C9 C14 1.390(3) . ?
C9 C10 1.397(3) . ?
C10 C11 1.391(3) . ?
C11 C12 1.396(3) . ?
C11 H11 0.9500 . ?
C12 C13 1.395(3) . ?
C12 C15 1.517(3) . ?
C13 C14 1.387(3) . ?
C14 H14 0.9500 . ?
C15 C16 1.517(3) . ?
C15 H15A 0.9900 . ?
C15 H15B 0.9900 . ?
C16 C21 1.389(3) . ?
C16 C17 1.400(3) . ?
C17 C18 1.386(3) . ?
C18 C19 1.391(3) . ?
C18 H18 0.9500 . ?
C19 C20 1.391(3) . ?
C19 C22 1.517(3) . ?
C20 C21 1.394(3) . ?
C21 H21 0.9500 . ?
C22 C23 1.514(3) . ?
C22 H22A 0.9900 . ?
C22 H22B 0.9900 . ?
C23 C28 1.390(3) . ?
C23 C24 1.392(3) . ?
C24 C25 1.389(3) . ?
C25 C26 1.388(3) . ?
C25 H25 0.9500 . ?
C26 C27 1.396(3) . ?
C26 C29 1.518(3) . ?
C27 C28 1.387(3) . ?
C28 H28 0.9500 . ?
C29 C30 1.514(3) . ?
C29 H29A 0.9900 . ?
C29 H29B 0.9900 . ?
C30 C35 1.384(3) . ?
C30 C31 1.391(3) . ?
C31 C32 1.382(3) . ?
C32 C33 1.392(3) . ?
C32 H32 0.9500 . ?
C33 C34 1.396(3) . ?
C34 C35 1.385(3) . ?
C34 O10A 1.393(12) . ?
C34 O10 1.422(8) . ?
C35 H35 0.9500 . ?
C36 C37 1.44(3) . ?
C36 H36A 0.9900 . ?
C36 H36B 0.9900 . ?
C37 C38 1.15(2) . ?
C38 H38 0.9500 . ?
C36A C37A 1.48(4) . ?
C36A H36C 0.9900 . ?
C36A H36D 0.9900 . ?
C37A C38A 1.16(3) . ?
C38A H38A 0.9500 . ?
C39 C40 1.511(3) . ?
C39 H39A 0.9900 . ?
C39 H39B 0.9900 . ?
C40 H40A 0.9900 . ?
C40 H40B 0.9900 . ?
C41 H41A 0.9800 . ?
C41 H41B 0.9800 . ?
C41 H41C 0.9800 . ?
C42 H42A 0.9800 . ?
C42 H42B 0.9800 . ?
C42 H42C 0.9800 . ?
C43 H43A 0.9800 . ?
C43 H43B 0.9800 . ?
C43 H43C 0.9800 . ?
C44 C45 1.462(3) . ?
C44 H44A 0.9900 . ?
C44 H44B 0.9900 . ?
C45 C46 1.180(4) . ?
C46 H46 0.9500 . ?
C47 C48 1.507(7) . ?
C47 H47A 0.9900 . ?
C47 H47B 0.9900 . ?
C48 H48A 0.9900 . ?
C48 H48B 0.9900 . ?
C50 H50A 0.9800 . ?
C50 H50B 0.9800 . ?
C50 H50C 0.9800 . ?
C51 H51A 0.9800 . ?
C51 H51B 0.9800 . ?
C51 H51C 0.9800 . ?
C47A C48A 1.473(12) . ?
C47A H47C 0.9900 . ?
C47A H47D 0.9900 . ?
C51A H51D 0.9800 . ?
C51A H51E 0.9800 . ?
C51A H51F 0.9800 . ?
C50A H50D 0.9800 . ?
C50A H50E 0.9800 . ?
C50A H50F 0.9800 . ?
C48A H48C 0.9900 . ?
C48A H48D 0.9900 . ?
C49 H49A 0.9800 . ?
C49 H49B 0.9800 . ?
C49 H49C 0.9800 . ?
C49 H49D 0.9800 . ?
C49 H49E 0.9800 . ?
C49 H49F 0.9800 . ?
C52 C53 1.459(4) . ?
C52 H52A 0.9900 . ?
C52 H52B 0.9900 . ?
C53 C54 1.170(4) . ?
C54 H54 0.9500 . ?
C55 C56 1.511(3) . ?
C55 H55A 0.9900 . ?
C55 H55B 0.9900 . ?
C56 H56A 0.9900 . ?
C56 H56B 0.9900 . ?
C57 H57A 0.9800 . ?
C57 H57B 0.9800 . ?
C57 H57C 0.9800 . ?
C58 H58A 0.9800 . ?
C58 H58B 0.9800 . ?
C58 H58C 0.9800 . ?
C59 H59A 0.9800 . ?
C59 H59B 0.9800 . ?
C59 H59C 0.9800 . ?
C60 C61 1.452(4) . ?
C60 H60A 0.9900 . ?
C60 H60B 0.9900 . ?
C61 C62 1.174(4) . ?
C62 H62 0.9500 . ?
C63 C64 1.510(3) . ?
C63 H63A 0.9900 . ?
C63 H63B 0.9900 . ?
C64 H64A 0.9900 . ?
C64 H64B 0.9900 . ?
C65 H65A 0.9800 . ?
C65 H65B 0.9800 . ?
C65 H65C 0.9800 . ?
C66 H66A 0.9800 . ?
C66 H66B 0.9800 . ?
C66 H66C 0.9800 . ?
C67 H67A 0.9800 . ?
C67 H67B 0.9800 . ?
C67 H67C 0.9800 . ?
C68 C69 1.469(4) . ?
C68 H68A 0.9900 . ?
C68 H68B 0.9900 . ?
C69 C70 1.183(5) . ?
C70 H70 0.9500 . ?
O10 C71 1.430(8) . ?
C71 C72 1.545(9) . ?
C71 H71A 0.9900 . ?
C71 H71B 0.9900 . ?
C72 H72A 0.9900 . ?
C72 H72B 0.9900 . ?
C73 H73A 0.9800 . ?
C73 H73B 0.9800 . ?
C73 H73C 0.9800 . ?
C75 H75A 0.9800 . ?
C75 H75B 0.9800 . ?
C75 H75C 0.9800 . ?
O10A C71A 1.445(12) . ?
C71A C72A 1.524(13) . ?
C71A H71C 0.9900 . ?
C71A H71D 0.9900 . ?
C72A H72C 0.9900 . ?
C72A H72D 0.9900 . ?
C73A H73D 0.9800 . ?
C73A H73E 0.9800 . ?
C73A H73F 0.9800 . ?
C75A H75D 0.9800 . ?
C75A H75E 0.9800 . ?
C75A H75F 0.9800 . ?
C74 H74A 0.9800 . ?
C74 H74B 0.9800 . ?
C74 H74C 0.9800 . ?
C74 H74D 0.9800 . ?
C74 H74E 0.9800 . ?
C74 H74F 0.9800 . ?
O11 C81 1.406(4) . ?
O11 H11A 0.893(19) . ?
C81 C82 1.452(6) . ?
C81 H81A 0.9900 . ?
C81 H81B 0.9900 . ?
C82 H82A 0.9800 . ?
C82 H82B 0.9800 . ?
C82 H82C 0.9800 . ?
O12 H12A 0.906(19) . ?
O12 H12B 0.897(19) . ?
O13 H13A 0.77(4) . ?
O13 H13B 0.83(5) . ?
O14 C83 1.445(5) . ?
O14 H14A 0.87(4) . ?
C83 H83A 0.9800 . ?
C83 H83B 0.9800 . ?
C83 H83C 0.9800 . ?
O15 H15C 0.887(19) . ?
O15 H15D 0.834(19) . ?
O16 H16A 0.86(2) . ?
O16 H16B 0.86(2) . ?
O16A C91 1.165(19) . ?
C91 C92 1.424(18) . ?
C91 C93 1.467(19) . ?
C92 H92A 0.9800 . ?
C92 H92B 0.9800 . ?
C92 H92C 0.9800 . ?
C93 H93A 0.9800 . ?
C93 H93B 0.9800 . ?
C93 H93C 0.9800 . ?
O17 H17A 0.88(2) . ?
O17 H17B 0.91(2) . ?
O18 H18A 0.885(19) . ?
O18 H18B 0.894(19) . ?
O18A H18C 0.7910 . ?
O18A H18D 0.8008 . ?
O19 C94 1.284(11) . ?
O19 H19 0.8400 . ?
C94 C95 1.442(12) . ?
C94 H94A 0.9900 . ?
C94 H94B 0.9900 . ?
C95 H95A 0.9800 . ?
C95 H95B 0.9800 . ?
C95 H95C 0.9800 . ?
O19A C94A 1.380(12) . ?
O19A H19A 0.8400 . ?
C94A C95A 1.492(13) . ?
C94A H94C 0.9900 . ?
C94A H94D 0.9900 . ?
C95A H95D 0.9800 . ?
C95A H95E 0.9800 . ?
C95A H95F 0.9800 . ?
O19B C94B 1.372(11) . ?
O19B H19B 0.8400 . ?
C94B C95B 1.434(12) . ?
C94B H94E 0.9900 . ?
C94B H94F 0.9900 . ?
C95B H95G 0.9800 . ?
C95B H95H 0.9800 . ?
C95B H95I 0.9800 . ?

loop_
_geom_hbond_atom_site_label_D
_geom_hbond_atom_site_label_H
_geom_hbond_atom_site_label_A
_geom_hbond_distance_DH
_geom_hbond_distance_HA
_geom_hbond_distance_DA
_geom_hbond_angle_DHA
_geom_hbond_site_symmetry_A
_geom_hbond_publ_flag
O11 H11A Br5^a 0.893(19) 2.44(2) 3.327(3) 173(4) 3_666 yes
O11 H11A Br5A^b 0.893(19) 2.29(3) 3.17(2) 170(4) 3_666 yes
O12 H12A Br2 0.906(19) 2.480(19) 3.385(2) 177(4) . yes
O12 H12B Br5^a 0.897(19) 2.67(2) 3.521(3) 159(4) . yes
O12 H12B Br5A^b 0.897(19) 2.87(3) 3.72(3) 160(4) . yes
O13 H13A Br2 0.77(4) 2.57(4) 3.329(3) 169(4) 3_666 yes
O13 H13B Br1 0.83(5) 2.47(5) 3.302(2) 175(4) . yes
O14 H14A Br5^a 0.87(4) 2.44(5) 3.301(3) 172(4) 3_666 yes
O14 H14A Br5A^b 0.87(4) 2.37(5) 3.238(11) 176(4) 3_666 yes
O15 H15C Br3A^b 0.887(19) 2.85(5) 3.467(5) 128(4) 3_666 yes
O15 H15C O19A^b 0.887(19) 2.53(4) 3.319(9) 148(5) 3_666 yes
O15 H15D O18^a 0.834(19) 2.35(5) 2.811(4) 116(4) 3_666 yes
O16^a H16A^a O14 0.86(2) 1.93(3) 2.773(6) 166(6) . yes
C93^b H93C^b O14 0.98 2.35 3.075(12) 129.9 . yes
O18^a H18A^a Br4^a 0.885(19) 2.56(3) 3.383(4) 155(5) . yes
O18^a H18B^a Br3^a 0.894(19) 2.63(5) 3.222(3) 125(5) . yes
O18A^b H18C^b Br2 0.79 2.83 3.240(17) 115.0 4_575 yes
O18A^b H18D^b Br4A^b 0.80 2.81 3.57(3) 159.2 3_666 yes
O19A^b H19A^b Br3A^b 0.84 2.62 3.344(9) 145.1 . yes

loop_
_geom_torsion_atom_site_label_1
_geom_torsion_atom_site_label_2
_geom_torsion_atom_site_label_3
_geom_torsion_atom_site_label_4
_geom_torsion
_geom_torsion_site_symmetry_1
_geom_torsion_site_symmetry_2
_geom_torsion_site_symmetry_3
_geom_torsion_site_symmetry_4
_geom_torsion_publ_flag
C33 C1 C2 C7 94.7(2) . . . . ?
C33 C1 C2 C3 -84.3(3) . . . . ?
C36A O1 C3 C4 6.9(18) . . . . ?
C36 O1 C3 C4 -13.7(10) . . . . ?
C36A O1 C3 C2 -173.2(18) . . . . ?
C36 O1 C3 C2 166.2(10) . . . . ?
C7 C2 C3 O1 177.13(18) . . . . ?
C1 C2 C3 O1 -3.9(3) . . . . ?
C7 C2 C3 C4 -3.0(3) . . . . ?
C1 C2 C3 C4 175.99(19) . . . . ?
O1 C3 C4 C5 -179.64(19) . . . . ?
C2 C3 C4 C5 0.5(3) . . . . ?
C3 C4 C5 C6 2.4(3) . . . . ?
C3 C4 C5 C8 -173.03(19) . . . . ?
C39 O2 C6 C7 1.7(3) . . . . ?
C39 O2 C6 C5 -179.17(18) . . . . ?
C4 C5 C6 O2 178.05(18) . . . . ?
C8 C5 C6 O2 -6.6(3) . . . . ?
C4 C5 C6 C7 -2.8(3) . . . . ?
C8 C5 C6 C7 172.58(18) . . . . ?
C3 C2 C7 C6 2.6(3) . . . . ?
C1 C2 C7 C6 -176.40(18) . . . . ?
O2 C6 C7 C2 179.38(18) . . . . ?
C5 C6 C7 C2 0.3(3) . . . . ?
C4 C5 C8 C9 89.8(2) . . . . ?
C6 C5 C8 C9 -85.5(2) . . . . ?
C5 C8 C9 C14 90.0(2) . . . . ?
C5 C8 C9 C10 -85.9(2) . . . . ?
C44 O3 C10 C11 -5.4(3) . . . . ?
C44 O3 C10 C9 176.06(17) . . . . ?
C14 C9 C10 O3 -179.73(17) . . . . ?
C8 C9 C10 O3 -3.7(3) . . . . ?
C14 C9 C10 C11 1.6(3) . . . . ?
C8 C9 C10 C11 177.73(18) . . . . ?
O3 C10 C11 C12 179.45(17) . . . . ?
C9 C10 C11 C12 -2.0(3) . . . . ?
C10 C11 C12 C13 0.3(3) . . . . ?
C10 C11 C12 C15 177.46(17) . . . . ?
C47 O4 C13 C14 29.0(3) . . . . ?
C47A O4 C13 C14 -62.9(5) . . . . ?
C47 O4 C13 C12 -150.7(3) . . . . ?
C47A O4 C13 C12 117.5(5) . . . . ?
C11 C12 C13 C14 1.7(3) . . . . ?
C15 C12 C13 C14 -175.35(18) . . . . ?
C11 C12 C13 O4 -178.67(17) . . . . ?
C15 C12 C13 O4 4.3(3) . . . . ?
O4 C13 C14 C9 178.28(18) . . . . ?
C12 C13 C14 C9 -2.1(3) . . . . ?
C10 C9 C14 C13 0.4(3) . . . . ?
C8 C9 C14 C13 -175.72(18) . . . . ?
C13 C12 C15 C16 -99.7(2) . . . . ?
C11 C12 C15 C16 83.3(2) . . . . ?
C12 C15 C16 C21 97.6(2) . . . . ?
C12 C15 C16 C17 -84.1(2) . . . . ?
C52 O5 C17 C18 7.7(3) . . . . ?
C52 O5 C17 C16 -172.7(2) . . . . ?
C21 C16 C17 O5 -178.70(17) . . . . ?
C15 C16 C17 O5 2.9(3) . . . . ?
C21 C16 C17 C18 0.9(3) . . . . ?
C15 C16 C17 C18 -177.55(18) . . . . ?
O5 C17 C18 C19 177.22(19) . . . . ?
C16 C17 C18 C19 -2.3(3) . . . . ?
C17 C18 C19 C20 1.7(3) . . . . ?
C17 C18 C19 C22 -173.79(18) . . . . ?
C55 O6 C20 C19 158.93(18) . . . . ?
C55 O6 C20 C21 -22.2(3) . . . . ?
C18 C19 C20 O6 179.16(17) . . . . ?
C22 C19 C20 O6 -5.5(3) . . . . ?
C18 C19 C20 C21 0.3(3) . . . . ?
C22 C19 C20 C21 175.68(18) . . . . ?
C17 C16 C21 C20 1.1(3) . . . . ?
C15 C16 C21 C20 179.56(18) . . . . ?
O6 C20 C21 C16 179.50(18) . . . . ?
C19 C20 C21 C16 -1.7(3) . . . . ?
C18 C19 C22 C23 83.4(2) . . . . ?
C20 C19 C22 C23 -91.9(2) . . . . ?
C19 C22 C23 C28 86.1(2) . . . . ?
C19 C22 C23 C24 -89.2(2) . . . . ?
C60 O7 C24 C25 -3.7(3) . . . . ?
C60 O7 C24 C23 175.4(2) . . . . ?
C28 C23 C24 O7 179.57(19) . . . . ?
C22 C23 C24 O7 -5.0(3) . . . . ?
C28 C23 C24 C25 -1.3(3) . . . . ?
C22 C23 C24 C25 174.09(19) . . . . ?
O7 C24 C25 C26 178.4(2) . . . . ?
C23 C24 C25 C26 -0.6(3) . . . . ?
C24 C25 C26 C27 2.4(3) . . . . ?
C24 C25 C26 C29 -177.59(19) . . . . ?
C63 O8 C27 C28 -18.9(3) . . . . ?
C63 O8 C27 C26 163.4(2) . . . . ?
C25 C26 C27 O8 175.68(19) . . . . ?
C29 C26 C27 O8 -4.4(3) . . . . ?
C25 C26 C27 C28 -2.2(3) . . . . ?
C29 C26 C27 C28 177.78(19) . . . . ?
O8 C27 C28 C23 -177.4(2) . . . . ?
C26 C27 C28 C23 0.2(3) . . . . ?
C24 C23 C28 C27 1.5(3) . . . . ?
C22 C23 C28 C27 -174.02(19) . . . . ?
C25 C26 C29 C30 93.8(2) . . . . ?
C27 C26 C29 C30 -86.1(2) . . . . ?
C26 C29 C30 C35 101.3(2) . . . . ?
C26 C29 C30 C31 -78.4(2) . . . . ?
C68 O9 C31 C32 -34.5(3) . . . . ?
C68 O9 C31 C30 148.1(2) . . . . ?
C35 C30 C31 C32 2.1(3) . . . . ?
C29 C30 C31 C32 -178.1(2) . . . . ?
C35 C30 C31 O9 179.6(2) . . . . ?
C29 C30 C31 O9 -0.7(3) . . . . ?
O9 C31 C32 C33 -179.1(2) . . . . ?
C30 C31 C32 C33 -1.8(3) . . . . ?
C31 C32 C33 C34 -0.8(3) . . . . ?
C31 C32 C33 C1 -180.0(2) . . . . ?
C2 C1 C33 C32 71.1(3) . . . . ?
C2 C1 C33 C34 -108.1(3) . . . . ?
C32 C33 C34 C35 2.9(4) . . . . ?
C1 C33 C34 C35 -177.9(2) . . . . ?
C32 C33 C34 O10A 169.8(5) . . . . ?
C1 C33 C34 O10A -11.0(5) . . . . ?
C32 C33 C34 O10 -168.4(4) . . . . ?
C1 C33 C34 O10 10.8(5) . . . . ?
C31 C30 C35 C34 0.1(4) . . . . ?
C29 C30 C35 C34 -179.7(2) . . . . ?
O10A C34 C35 C30 -167.5(5) . . . . ?
C33 C34 C35 C30 -2.7(4) . . . . ?
O10 C34 C35 C30 168.8(4) . . . . ?
C3 O1 C36 C37 -172.8(8) . . . . ?
C3 O1 C36A C37A 179.0(11) . . . . ?
C6 O2 C39 C40 177.86(17) . . . . ?
C42 N1 C40 C39 -59.0(3) . . . . ?
C41 N1 C40 C39 64.3(3) . . . . ?
C43 N1 C40 C39 -176.7(2) . . . . ?
O2 C39 C40 N1 -78.5(2) . . . . ?
C10 O3 C44 C45 179.92(17) . . . . ?
C13 O4 C47 C48 175.3(3) . . . . ?
C49 N2 C48 C47 179.5(4) . . . . ?
C50 N2 C48 C47 50.3(6) . . . . ?
C51 N2 C48 C47 -67.2(5) . . . . ?
O4 C47 C48 N2 80.8(5) . . . . ?
C13 O4 C47A C48A -172.5(8) . . . . ?
C49 N2 C48A C47A 174.0(7) . . . . ?
C50A N2 C48A C47A -54.6(17) . . . . ?
C51A N2 C48A C47A 71.2(12) . . . . ?
O4 C47A C48A N2 -78.8(13) . . . . ?
C17 O5 C52 C53 -179.7(2) . . . . ?
C20 O6 C55 C56 -165.81(17) . . . . ?
O6 C55 C56 N3 -86.0(2) . . . . ?
C57 N3 C56 C55 61.8(2) . . . . ?
C58 N3 C56 C55 -61.2(2) . . . . ?
C59 N3 C56 C55 -179.03(17) . . . . ?
C24 O7 C60 C61 -176.9(2) . . . . ?
C27 O8 C63 C64 -176.39(19) . . . . ?
C65 N4 C64 C63 53.2(3) . . . . ?
C67 N4 C64 C63 -68.9(3) . . . . ?
C66 N4 C64 C63 172.6(2) . . . . ?
O8 C63 C64 N4 -98.0(2) . . . . ?
C31 O9 C68 C69 -58.5(3) . . . . ?
C35 C34 O10 C71 -9.3(7) . . . . ?
C33 C34 O10 C71 162.3(5) . . . . ?
C34 O10 C71 C72 -179.1(6) . . . . ?
C74 N5 C72 C71 -66.8(6) . . . . ?
C75 N5 C72 C71 176.4(9) . . . . ?
C73 N5 C72 C71 63.1(7) . . . . ?
O10 C71 C72 N5 -86.7(7) . . . . ?
C35 C34 O10A C71A 46.9(10) . . . . ?
C33 C34 O10A C71A -119.2(7) . . . . ?
C34 O10A C71A C72A -170.7(8) . . . . ?
C75A N5 C72A C71A -171.7(13) . . . . ?
C74 N5 C72A C71A 68.7(10) . . . . ?
C73A N5 C72A C71A -43.5(14) . . . . ?
O10A C71A C72A N5 80.5(11) . . . . ?

loop_
_exptl_oxdiff_crystal_face_indexfrac_h
_exptl_oxdiff_crystal_face_indexfrac_k
_exptl_oxdiff_crystal_face_indexfrac_l
_exptl_oxdiff_crystal_face_x
_exptl_oxdiff_crystal_face_y
_exptl_oxdiff_crystal_face_z
4.7929 8.2442 -7.9942 0.6630 0.2760 0.6959
4.3848 -8.2069 -8.2044 -0.8946 -0.3709 0.2494
-0.2190 9.4165 0.9193 0.9032 0.3750 0.2090
-3.8047 8.5062 7.1974 0.9082 0.3766 -0.1823
-8.0220 4.6639 14.4246 0.6500 0.2689 -0.7107
-0.3710 -9.4289 0.1216 -0.8892 -0.3693 -0.2700
-9.1734 -2.2743 16.0646 0.0182 0.0063 -0.9998
-15.8827 0.7105 0.5943 0.4713 -0.8664 -0.1649
-15.0140 1.0056 -1.2734 0.4772 -0.8774 -0.0497
15.8502 -0.7232 -0.5155 -0.4717 0.8671 0.1600
-4.0043 -8.9995 5.9924 -0.7553 -0.3360 -0.6033
